data_4028083
loop_
_publ_author_name
'Anna G. Slater'
'E. Stephen Davies'
'Stephen P. Argent'
'William Lewis'
'Alexander J. Blake'
'Jonathan McMaster'
'Neil R. Champness'

_publ_section_title
;
 Bis-thioether-Substituted Perylene Diimides: Structural, Electrochemical,
 and Spectroelectrochemical Properties
;
_journal_name_full 'Journal of Organic Chemistry'
_journal_page_first 2853
_journal_page_last 2862
_journal_paper_doi 10.1021/jo400026r
_journal_volume 78
_journal_year 2013
_chemical_formula_moiety '(C52 H54 N2 O4 S2), 0.25(C4 H10 O)'
_chemical_formula_sum 'C53 H56.5 N2 O4.25 S2'
_chemical_formula_weight 853.62
_chemical_name_systematic
; 
 ? 
;
_space_group_IT_number 2
_symmetry_cell_setting triclinic
_symmetry_space_group_name_Hall '-P 1'
_symmetry_space_group_name_H-M 'P -1'
_atom_sites_solution_hydrogens geom
_atom_sites_solution_primary direct
_atom_sites_solution_secondary difmap
_audit_creation_method 'enCIFer editing of SHELXL97 CIF output'
_audit_update_record
;
Collected by: WL/SA (12/6/2009)
Processed by: WL (16/6/2009)
Structure Solution by: AGP/SPA (??/?/2009)
Structure Refinement by: AGP/SPA (??/?/2009)
CIF checked (AJB/WL only): (29/3/2009)
;
_cell_angle_alpha 97.366(1)
_cell_angle_beta 101.544(1)
_cell_angle_gamma 100.972(1)
_cell_formula_units_Z 4
_cell_length_a 15.0385(4)
_cell_length_b 15.1515(4)
_cell_length_c 20.2535(5)
_cell_measurement_reflns_used 34947
_cell_measurement_temperature 150(2)
_cell_measurement_theta_max 27.386
_cell_measurement_theta_min 2.195
_cell_volume 4372.0(2)
_computing_cell_refinement 'Bruker SAINT version 6.36A (Bruker, 2002)'
_computing_data_collection 'Bruker SMART version 5.624 (Bruker, 2001)'
_computing_data_reduction 'Bruker SAINT; SHELXTL (Sheldrick, 2008)'
_computing_molecular_graphics ' ?'
_computing_publication_material 'enCIFer (Allen et al., 2004); PLATON (Spek, 2009)'
_computing_structure_refinement 'SHELXL97 (Sheldrick, 2008)'
_computing_structure_solution 'SHELXS97 (Sheldrick, 2008'
_diffrn_ambient_temperature 150(2)
_diffrn_detector_area_resol_mean 8.192
_diffrn_measured_fraction_theta_full 0.994
_diffrn_measured_fraction_theta_max 0.994
_diffrn_measurement_device_type 'Bruker SMART1000 CCD area detector'
_diffrn_measurement_method '\w and \p scans'
_diffrn_radiation_monochromator graphite
_diffrn_radiation_source 'normal-focus sealed tube'
_diffrn_radiation_type MoK\a
_diffrn_radiation_wavelength 0.71073
_diffrn_reflns_av_R_equivalents 0.057
_diffrn_reflns_av_sigmaI/netI 0.037
_diffrn_reflns_limit_h_max 19
_diffrn_reflns_limit_h_min -19
_diffrn_reflns_limit_k_max 19
_diffrn_reflns_limit_k_min -19
_diffrn_reflns_limit_l_max 26
_diffrn_reflns_limit_l_min -26
_diffrn_reflns_number 95337
_diffrn_reflns_theta_full 27.42
_diffrn_reflns_theta_max 27.42
_diffrn_reflns_theta_min 1.04
_diffrn_standards_decay_% 0
_diffrn_standards_number 0
_exptl_absorpt_coefficient_mu 0.173
_exptl_absorpt_correction_T_max 0.7456
_exptl_absorpt_correction_T_min 0.6666
_exptl_absorpt_correction_type multi-scan
_exptl_absorpt_process_details 'SADABS 2007/2 (Sheldrick, 1996)'
_exptl_crystal_colour 'DARK RED'
_exptl_crystal_density_diffrn 1.297
_exptl_crystal_description BLOCK
_exptl_crystal_F_000 1818
_exptl_crystal_size_max 0.63
_exptl_crystal_size_mid 0.57
_exptl_crystal_size_min 0.17
_refine_diff_density_max 0.79
_refine_diff_density_min -0.50
_refine_diff_density_rms 0.05
_refine_ls_extinction_method none
_refine_ls_goodness_of_fit_ref 1.01
_refine_ls_hydrogen_treatment constr
_refine_ls_matrix_type full
_refine_ls_number_parameters 1157
_refine_ls_number_reflns 19815
_refine_ls_number_restraints 275
_refine_ls_restrained_S_all 1.02
_refine_ls_R_factor_all 0.0627
_refine_ls_R_factor_gt 0.0416
_refine_ls_shift/su_max 0.000
_refine_ls_shift/su_mean 0.000
_refine_ls_structure_factor_coef Fsqd
_refine_ls_weighting_details 'calc w=1/[\s^2^(Fo^2^)+(0.056P)^2^+1.378P] where P=(Fo^2^+2Fc^2^)/3'
_refine_ls_weighting_scheme calc
_refine_ls_wR_factor_gt 0.100
_refine_ls_wR_factor_ref 0.112
_reflns_number_gt 14889
_reflns_number_total 19815
_reflns_threshold_expression >2sigma(I)
_cod_data_source_file jo400026r_si_002_1.cif
_cod_data_source_block 1a
_cod_database_code 4028083

loop_
_symmetry_equiv_pos_as_xyz
'x, y, z'
'-x, -y, -z'

loop_
_atom_site_aniso_label
_atom_site_aniso_U_11
_atom_site_aniso_U_22
_atom_site_aniso_U_33
_atom_site_aniso_U_23
_atom_site_aniso_U_13
_atom_site_aniso_U_12
S5A 0.0301(2) 0.0292(2) 0.0251(2) 0.0077(2) 0.0083(2) 0.0065(2)
S6A 0.0263(2) 0.0279(2) 0.0219(2) 0.0049(2) 0.0066(2) 0.0066(2)
O22A 0.0337(7) 0.0395(7) 0.0419(7) 0.0061(6) 0.0078(6) -0.0077(6)
O25A 0.0341(7) 0.0518(8) 0.0325(7) -0.0095(6) 0.0032(6) -0.0067(6)
O27A 0.0270(6) 0.0370(7) 0.0395(7) 0.0079(6) 0.0032(5) -0.0022(5)
O30A 0.0290(6) 0.0443(7) 0.0288(6) 0.0059(5) -0.0018(5) 0.0076(6)
N23A 0.0235(7) 0.0237(7) 0.0356(8) 0.0006(6) 0.0013(6) 0.0001(6)
N28A 0.0205(7) 0.0310(7) 0.0272(7) -0.0015(6) 0.0008(5) 0.0027(6)
C1A 0.0274(8) 0.0209(7) 0.0253(8) 0.0050(6) 0.0053(6) 0.0059(6)
C2A 0.0264(8) 0.0237(8) 0.0332(9) 0.0060(7) 0.0091(7) 0.0034(7)
C3A 0.0239(8) 0.0201(7) 0.0327(8) 0.0033(6) 0.0053(7) 0.0041(6)
C4A 0.0226(8) 0.0242(8) 0.0297(8) -0.0002(6) 0.0030(6) 0.0051(6)
C5A 0.0271(8) 0.0309(9) 0.0243(8) -0.0004(6) 0.0025(6) 0.0052(7)
C6A 0.0254(8) 0.0264(8) 0.0255(8) 0.0035(6) 0.0055(6) 0.0047(6)
C7A 0.0237(8) 0.0249(8) 0.0225(7) 0.0022(6) 0.0059(6) 0.0074(6)
C8A 0.0236(8) 0.0243(8) 0.0279(8) 0.0030(6) 0.0067(6) 0.0048(6)
C9A 0.0217(8) 0.0235(8) 0.0265(8) -0.0003(6) 0.0047(6) 0.0047(6)
C10A 0.0244(8) 0.0240(8) 0.0254(8) 0.0001(6) 0.0027(6) 0.0083(6)
C11A 0.0281(8) 0.0282(8) 0.0239(8) 0.0040(6) 0.0026(6) 0.0105(7)
C12A 0.0272(8) 0.0236(8) 0.0260(8) 0.0044(6) 0.0066(6) 0.0074(6)
C13A 0.0243(8) 0.0194(7) 0.0241(7) 0.0018(6) 0.0053(6) 0.0066(6)
C14A 0.0243(8) 0.0175(7) 0.0259(8) 0.0032(6) 0.0054(6) 0.0060(6)
C15A 0.0218(7) 0.0196(7) 0.0269(8) 0.0020(6) 0.0054(6) 0.0065(6)
C16A 0.0229(8) 0.0195(7) 0.0293(8) 0.0020(6) 0.0045(6) 0.0059(6)
C17A 0.0209(7) 0.0198(7) 0.0265(8) 0.0019(6) 0.0041(6) 0.0062(6)
C18A 0.0212(7) 0.0229(7) 0.0230(7) 0.0011(6) 0.0050(6) 0.0066(6)
C19A 0.0227(8) 0.0198(7) 0.0242(7) 0.0006(6) 0.0051(6) 0.0069(6)
C20A 0.0222(7) 0.0222(7) 0.0228(7) -0.0001(6) 0.0041(6) 0.0069(6)
C21A 0.0258(8) 0.0230(8) 0.0378(9) 0.0045(7) 0.0048(7) 0.0032(7)
C24A 0.0264(8) 0.0285(8) 0.0346(9) -0.0011(7) 0.0035(7) 0.0041(7)
C26A 0.0234(8) 0.0280(8) 0.0293(8) -0.0008(7) 0.0037(7) 0.0047(7)
C29A 0.0266(8) 0.0294(8) 0.0250(8) -0.0007(6) 0.0034(7) 0.0086(7)
C31A 0.0262(9) 0.0270(9) 0.0404(10) -0.0018(7) 0.0005(7) -0.0023(7)
C32A 0.0268(9) 0.0382(10) 0.0390(10) -0.0007(8) 0.0026(8) 0.0024(8)
C33A 0.0405(11) 0.0510(12) 0.0491(12) -0.0023(10) 0.0106(9) 0.0100(10)
C34A 0.0496(14) 0.0686(16) 0.0823(18) -0.0058(14) 0.0048(13) 0.0299(13)
C41A 0.0215(8) 0.0349(9) 0.0306(9) -0.0014(7) 0.0005(7) 0.0027(7)
C42A 0.0276(9) 0.0318(9) 0.0354(9) -0.0005(7) 0.0020(7) 0.0062(7)
C43A 0.0318(9) 0.0330(9) 0.0321(9) 0.0018(7) 0.0029(7) -0.0001(7)
C44A 0.0485(12) 0.0379(11) 0.0541(13) -0.0120(9) -0.0022(10) 0.0032(9)
C50A 0.0245(8) 0.0274(8) 0.0245(8) 0.0028(6) 0.0063(6) 0.0052(6)
C51A 0.0263(9) 0.0338(9) 0.0346(9) 0.0023(7) 0.0027(7) 0.0044(7)
C52A 0.0328(9) 0.0409(10) 0.0239(8) 0.0028(7) 0.0085(7) 0.0083(8)
C53A 0.0302(9) 0.0278(8) 0.0298(8) 0.0035(7) 0.0116(7) 0.0055(7)
C54A 0.0365(10) 0.0263(8) 0.0360(9) 0.0034(7) 0.0105(8) 0.0059(7)
C55A 0.0456(11) 0.0328(9) 0.0377(10) 0.0030(8) 0.0036(8) 0.0148(8)
C56A 0.0265(9) 0.0408(10) 0.0450(11) 0.0004(8) -0.0001(8) 0.0118(8)
C57A 0.0343(10) 0.0450(11) 0.0527(12) 0.0018(9) 0.0169(9) 0.0150(9)
C58A 0.0390(10) 0.0452(11) 0.0285(9) -0.0028(8) 0.0104(8) 0.0125(8)
C59A 0.0363(10) 0.0333(9) 0.0386(10) -0.0057(8) 0.0047(8) 0.0080(8)
C60A 0.0240(8) 0.0220(7) 0.0251(8) 0.0035(6) 0.0064(6) 0.0047(6)
C61A 0.0293(9) 0.0293(9) 0.0454(10) 0.0107(8) 0.0151(8) 0.0047(7)
C62A 0.0343(9) 0.0290(9) 0.0272(8) 0.0004(7) 0.0021(7) 0.0067(7)
C63A 0.0291(9) 0.0336(9) 0.0272(8) 0.0088(7) 0.0063(7) 0.0072(7)
C64A 0.0344(10) 0.0357(10) 0.0406(10) 0.0140(8) 0.0073(8) 0.0133(8)
C65A 0.0280(9) 0.0421(11) 0.0575(12) 0.0064(9) 0.0083(9) 0.0125(8)
C66A 0.0334(10) 0.0400(10) 0.0625(13) 0.0141(9) 0.0259(9) 0.0115(8)
C67A 0.0591(13) 0.0492(12) 0.0468(11) 0.0100(9) 0.0266(10) 0.0276(10)
C68A 0.0472(11) 0.0323(9) 0.0368(10) -0.0039(8) 0.0065(8) 0.0126(8)
C69A 0.0415(11) 0.0275(9) 0.0556(12) 0.0074(8) 0.0111(9) 0.0123(8)
S5B 0.0272(2) 0.0309(2) 0.0223(2) 0.0071(2) 0.0058(2) 0.0083(2)
S6B 0.0320(2) 0.0370(2) 0.0232(2) 0.0036(2) 0.0042(2) 0.0117(2)
O22B 0.0294(6) 0.0401(7) 0.0305(6) 0.0050(5) 0.0055(5) -0.0010(5)
O25B 0.0334(7) 0.0534(8) 0.0285(6) 0.0064(6) 0.0132(5) 0.0058(6)
O27B 0.0315(7) 0.0466(8) 0.0476(8) 0.0029(6) 0.0001(6) -0.0049(6)
O30B 0.0376(7) 0.0450(8) 0.0574(9) 0.0224(7) 0.0112(7) -0.0022(6)
N23B 0.0245(7) 0.0304(7) 0.0293(7) 0.0070(6) 0.0100(6) 0.0065(6)
N28B 0.0273(7) 0.0295(7) 0.0430(9) 0.0017(6) 0.0121(7) -0.0006(6)
C1B 0.0254(8) 0.0266(8) 0.0231(7) 0.0060(6) 0.0070(6) 0.0093(6)
C2B 0.0240(8) 0.0267(8) 0.0248(8) 0.0050(6) 0.0049(6) 0.0078(6)
C3B 0.0230(8) 0.0237(8) 0.0269(8) 0.0052(6) 0.0069(6) 0.0083(6)
C4B 0.0268(8) 0.0263(8) 0.0270(8) 0.0058(6) 0.0092(6) 0.0093(7)
C5B 0.0328(9) 0.0294(8) 0.0240(8) 0.0050(6) 0.0102(7) 0.0099(7)
C6B 0.0296(8) 0.0270(8) 0.0252(8) 0.0023(6) 0.0052(7) 0.0088(7)
C7B 0.0292(8) 0.0279(8) 0.0253(8) 0.0013(6) 0.0043(7) 0.0083(7)
C8B 0.0260(8) 0.0317(9) 0.0333(9) -0.0017(7) 0.0026(7) 0.0061(7)
C9B 0.0256(8) 0.0271(8) 0.0335(9) -0.0004(7) 0.0080(7) 0.0052(7)
C10B 0.0264(8) 0.0250(8) 0.0346(9) 0.0038(7) 0.0117(7) 0.0058(7)
C11B 0.0312(9) 0.0287(8) 0.0330(9) 0.0090(7) 0.0125(7) 0.0083(7)
C12B 0.0272(8) 0.0286(8) 0.0287(8) 0.0050(7) 0.0080(7) 0.0079(7)
C13B 0.0233(8) 0.0239(8) 0.0264(8) 0.0021(6) 0.0083(6) 0.0074(6)
C14B 0.0231(8) 0.0235(7) 0.0250(7) 0.0044(6) 0.0075(6) 0.0091(6)
C15B 0.0243(8) 0.0220(7) 0.0251(8) 0.0038(6) 0.0073(6) 0.0089(6)
C16B 0.0242(8) 0.0229(7) 0.0263(8) 0.0044(6) 0.0079(6) 0.0091(6)
C17B 0.0259(8) 0.0221(7) 0.0254(8) 0.0030(6) 0.0060(6) 0.0084(6)
C18B 0.0263(8) 0.0222(7) 0.0259(8) 0.0000(6) 0.0066(6) 0.0072(6)
C19B 0.0236(8) 0.0228(8) 0.0273(8) 0.0011(6) 0.0070(6) 0.0079(6)
C20B 0.0255(8) 0.0235(8) 0.0313(8) 0.0005(6) 0.0093(7) 0.0073(6)
C21B 0.0269(8) 0.0265(8) 0.0284(8) 0.0075(7) 0.0087(7) 0.0081(7)
C24B 0.0270(8) 0.0306(8) 0.0282(8) 0.0064(7) 0.0088(7) 0.0094(7)
C26B 0.0265(9) 0.0317(9) 0.0397(10) -0.0022(8) 0.0079(8) 0.0025(7)
C29B 0.0283(9) 0.0300(9) 0.0436(10) 0.0057(8) 0.0133(8) 0.0051(7)
C31B 0.0300(9) 0.0317(9) 0.0337(9) 0.0066(7) 0.0139(7) 0.0025(7)
C32B 0.0670(14) 0.0358(10) 0.0498(12) 0.0089(9) 0.0318(11) 0.0076(10)
C33B 0.0400(14) 0.0473(14) 0.0465(14) 0.0140(11) 0.0160(11) 0.0185(11)
C34B 0.125(3) 0.0808(19) 0.0533(14) 0.0383(14) 0.0470(16) 0.0537(18)
C41B 0.0314(9) 0.0325(9) 0.0519(12) -0.0021(8) 0.0145(9) -0.0050(8)
C42B 0.0269(16) 0.0452(19) 0.052(2) 0.0018(16) 0.0122(15) -0.0029(13)
C43B 0.0456(18) 0.0387(16) 0.0454(18) 0.0084(13) 0.0145(15) 0.0149(13)
C44B 0.0629(16) 0.0572(15) 0.110(2) 0.0068(15) 0.0450(16) 0.0224(13)
C50B 0.0244(8) 0.0263(8) 0.0225(7) 0.0034(6) 0.0064(6) 0.0054(6)
C51B 0.0332(9) 0.0296(9) 0.0293(8) 0.0082(7) 0.0128(7) 0.0053(7)
C52B 0.0302(9) 0.0317(9) 0.0217(8) 0.0048(6) 0.0072(7) 0.0031(7)
C53B 0.0266(8) 0.0359(9) 0.0284(8) 0.0016(7) 0.0042(7) 0.0076(7)
C54B 0.0282(9) 0.0454(11) 0.0350(9) 0.0047(8) 0.0063(7) 0.0133(8)
C55B 0.0484(11) 0.0473(11) 0.0384(10) 0.0143(9) 0.0169(9) 0.0259(9)
C56B 0.0456(11) 0.0279(9) 0.0399(10) 0.0101(7) 0.0207(8) 0.0103(8)
C57B 0.0439(11) 0.0341(10) 0.0378(10) -0.0012(8) 0.0161(8) 0.0061(8)
C58B 0.0380(10) 0.0362(9) 0.0257(8) 0.0034(7) 0.0134(7) 0.0069(8)
C59B 0.0343(10) 0.0391(10) 0.0408(10) 0.0069(8) 0.0164(8) 0.0103(8)
C60B 0.0226(8) 0.0303(8) 0.0245(8) 0.0052(6) 0.0049(6) 0.0057(7)
C61B 0.0286(9) 0.0405(10) 0.0285(8) 0.0092(7) 0.0046(7) 0.0111(8)
C62B 0.0293(9) 0.0336(9) 0.0330(9) 0.0028(7) 0.0108(7) 0.0003(7)
C63B 0.0243(8) 0.0316(9) 0.0290(8) 0.0058(7) 0.0035(7) 0.0050(7)
C64B 0.0296(9) 0.0294(9) 0.0314(9) 0.0014(7) 0.0033(7) 0.0018(7)
C65B 0.0389(10) 0.0320(9) 0.0438(10) 0.0088(8) 0.0109(8) 0.0082(8)
C66B 0.0360(10) 0.0391(10) 0.0389(10) 0.0126(8) 0.0071(8) 0.0158(8)
C67B 0.0304(10) 0.0494(12) 0.0492(11) 0.0000(9) 0.0089(9) 0.0154(9)
C68B 0.0315(9) 0.0404(10) 0.0417(10) 0.0029(8) 0.0190(8) 0.0031(8)
C69B 0.0461(11) 0.0363(10) 0.0329(9) 0.0019(8) 0.0155(8) 0.0074(8)
C44C 0.0629(16) 0.0572(15) 0.110(2) 0.0068(15) 0.0450(16) 0.0224(13)
C31C 0.0300(9) 0.0317(9) 0.0337(9) 0.0066(7) 0.0139(7) 0.0025(7)
C32C 0.0670(14) 0.0358(10) 0.0498(12) 0.0089(9) 0.0318(11) 0.0076(10)
C33C 0.029(5) 0.020(4) 0.051(5) 0.007(4) 0.022(4) -0.002(4)
C34C 0.125(3) 0.0808(19) 0.0533(14) 0.0383(14) 0.0470(16) 0.0537(18)
C41C 0.0314(9) 0.0325(9) 0.0519(12) -0.0021(8) 0.0145(9) -0.0050(8)
C42C 0.029(3) 0.034(3) 0.056(4) 0.016(3) 0.009(3) 0.006(3)
C43C 0.042(4) 0.040(4) 0.067(5) 0.012(3) 0.008(3) 0.013(3)
O1S 0.121(3) 0.0475(14) 0.0551(15) 0.0086(12) 0.0434(17) 0.0319(16)
C2S 0.047(3) 0.049(3) 0.037(2) 0.0091(19) 0.019(2) 0.019(2)
C2S' 0.054(3) 0.050(3) 0.038(2) 0.0128(19) 0.019(2) 0.019(2)
C3S 0.050(3) 0.057(3) 0.046(3) 0.005(2) 0.018(2) 0.023(3)
C3S' 0.066(5) 0.049(3) 0.044(3) 0.006(2) 0.021(3) 0.021(3)

loop_
_atom_site_label
_atom_site_type_symbol
_atom_site_thermal_displace_type
_atom_site_fract_x
_atom_site_fract_y
_atom_site_fract_z
_atom_site_occupancy
_atom_site_U_iso_or_equiv
_atom_site_calc_flag
_atom_site_refinement_flags
S5A S Uani 0.37133(3) -0.00103(3) 0.06176(2) 1.000 0.0276(1) . .
S6A S Uani 0.19268(3) -0.21049(3) 0.36836(2) 1.000 0.0251(1) . .
O22A O Uani 0.64066(9) 0.20579(9) 0.26144(7) 1.000 0.0408(4) . .
O25A O Uani 0.56439(9) 0.18077(10) 0.46608(6) 1.000 0.0439(4) . .
O27A O Uani -0.12064(8) -0.30727(9) 0.18204(6) 1.000 0.0363(4) . .
O30A O Uani -0.11193(8) -0.13380(9) 0.01461(6) 1.000 0.0354(4) . .
N23A N Uani 0.60363(9) 0.19399(9) 0.36438(7) 1.000 0.0295(4) . .
N28A N Uani -0.11748(9) -0.21944(9) 0.09883(7) 1.000 0.0279(4) . .
C1A C Uani 0.38483(11) 0.03298(10) 0.15170(8) 1.000 0.0245(4) . .
C2A C Uani 0.47216(11) 0.08811(11) 0.18749(9) 1.000 0.0276(5) . .
C3A C Uani 0.49445(11) 0.11094(10) 0.25772(8) 1.000 0.0260(4) . .
C4A C Uani 0.45788(11) 0.09042(11) 0.36797(8) 1.000 0.0264(5) . .
C5A C Uani 0.40035(11) 0.04753(11) 0.40460(8) 1.000 0.0286(5) . .
C6A C Uani 0.31908(11) -0.01663(11) 0.37111(8) 1.000 0.0261(5) . .
C7A C Uani 0.15238(11) -0.17108(11) 0.29052(8) 1.000 0.0235(4) . .
C8A C Uani 0.06152(11) -0.21759(11) 0.25483(8) 1.000 0.0254(5) . .
C9A C Uani 0.01942(11) -0.19749(11) 0.19362(8) 1.000 0.0245(5) . .
C10A C Uani 0.02821(11) -0.11410(11) 0.09837(8) 1.000 0.0250(5) . .
C11A C Uani 0.07979(11) -0.05557(11) 0.06621(8) 1.000 0.0267(5) . .
C12A C Uani 0.17375(11) -0.01821(11) 0.09494(8) 1.000 0.0253(5) . .
C13A C Uani 0.21823(11) -0.03623(10) 0.15743(8) 1.000 0.0226(4) . .
C14A C Uani 0.31754(11) 0.00303(10) 0.18804(8) 1.000 0.0225(4) . .
C15A C Uani 0.34595(10) 0.01292(10) 0.26106(8) 1.000 0.0227(4) . .
C16A C Uani 0.43303(11) 0.07173(10) 0.29579(8) 1.000 0.0242(4) . .
C17A C Uani 0.29007(10) -0.03600(10) 0.29988(8) 1.000 0.0226(4) . .
C18A C Uani 0.20288(10) -0.10206(10) 0.26327(8) 1.000 0.0224(4) . .
C19A C Uani 0.16454(10) -0.09060(10) 0.19463(8) 1.000 0.0223(4) . .
C20A C Uani 0.07049(10) -0.13396(10) 0.16196(8) 1.000 0.0227(4) . .
C21A C Uani 0.58511(11) 0.17299(11) 0.29290(9) 1.000 0.0296(5) . .
C24A C Uani 0.54455(12) 0.15743(12) 0.40408(9) 1.000 0.0312(5) . .
C26A C Uani -0.07740(11) -0.24671(11) 0.15922(8) 1.000 0.0279(5) . .
C29A C Uani -0.07121(11) -0.15467(11) 0.06665(8) 1.000 0.0275(5) . .
C31A C Uani 0.68918(12) 0.26210(12) 0.40124(10) 1.000 0.0341(5) . .
C32A C Uani 0.76458(12) 0.21985(13) 0.43830(10) 1.000 0.0367(6) . .
C33A C Uani 0.80930(15) 0.16481(15) 0.39222(11) 1.000 0.0479(7) . .
C34A C Uani 0.87682(17) 0.11716(19) 0.43291(14) 1.000 0.0678(9) . .
C41A C Uani -0.21370(11) -0.26756(12) 0.06347(9) 1.000 0.0309(5) . .
C42A C Uani -0.21325(12) -0.34785(12) 0.01021(9) 1.000 0.0330(5) . .
C43A C Uani -0.31045(12) -0.40293(12) -0.02538(9) 1.000 0.0343(5) . .
C44A C Uani -0.30884(16) -0.47534(14) -0.08402(11) 1.000 0.0516(7) . .
C50A C Uani 0.40626(11) -0.11224(11) 0.05925(8) 1.000 0.0256(5) . .
C51A C Uani 0.50737(12) -0.10194(12) 0.09784(9) 1.000 0.0328(5) . .
C52A C Uani 0.39629(13) -0.14648(13) -0.01744(8) 1.000 0.0325(5) . .
C53A C Uani 0.34100(12) -0.18124(11) 0.08694(9) 1.000 0.0289(5) . .
C54A C Uani 0.36862(13) -0.27418(12) 0.07822(9) 1.000 0.0330(5) . .
C55A C Uani 0.46905(14) -0.26334(13) 0.11727(10) 1.000 0.0390(6) . .
C56A C Uani 0.53411(13) -0.19509(13) 0.08883(10) 1.000 0.0387(6) . .
C57A C Uani 0.52446(13) -0.22904(14) 0.01263(11) 1.000 0.0428(6) . .
C58A C Uani 0.42363(13) -0.23926(13) -0.02632(9) 1.000 0.0376(6) . .
C59A C Uani 0.35951(13) -0.30824(13) 0.00203(9) 1.000 0.0377(6) . .
C60A C Uani 0.26421(11) -0.28961(10) 0.34221(8) 1.000 0.0237(4) . .
C61A C Uani 0.35503(12) -0.23992(12) 0.32778(10) 1.000 0.0336(5) . .
C62A C Uani 0.20885(12) -0.36144(12) 0.28034(9) 1.000 0.0313(5) . .
C63A C Uani 0.28640(12) -0.33647(12) 0.40450(8) 1.000 0.0296(5) . .
C64A C Uani 0.34554(13) -0.40590(13) 0.38972(10) 1.000 0.0357(6) . .
C65A C Uani 0.43637(13) -0.35613(14) 0.37498(11) 1.000 0.0423(6) . .
C66A C Uani 0.41328(13) -0.31008(14) 0.31237(11) 1.000 0.0422(6) . .
C67A C Uani 0.35750(16) -0.38235(15) 0.25030(11) 1.000 0.0473(7) . .
C68A C Uani 0.26737(14) -0.43146(13) 0.26537(10) 1.000 0.0396(6) . .
C69A C Uani 0.29061(14) -0.47779(13) 0.32763(11) 1.000 0.0409(6) . .
S5B S Uani 0.29127(3) 0.23381(3) 0.48557(2) 1.000 0.0263(1) . .
S6B S Uani -0.02514(3) 0.19748(3) 0.11011(2) 1.000 0.0306(1) . .
O22B O Uani 0.54804(8) 0.40001(9) 0.37464(6) 1.000 0.0348(4) . .
O25B O Uani 0.45993(9) 0.32051(9) 0.14257(6) 1.000 0.0382(4) . .
O27B O Uani -0.23429(9) -0.08870(10) 0.17142(7) 1.000 0.0456(4) . .
O30B O Uani -0.08524(9) -0.15288(10) 0.37254(8) 1.000 0.0470(5) . .
N23B N Uani 0.50484(9) 0.36071(9) 0.25854(7) 1.000 0.0273(4) . .
N28B N Uani -0.16129(10) -0.12055(10) 0.27249(8) 1.000 0.0341(4) . .
C1B C Uani 0.29804(11) 0.23650(11) 0.39862(8) 1.000 0.0242(4) . .
C2B C Uani 0.38074(11) 0.29346(11) 0.39173(8) 1.000 0.0249(5) . .
C3B C Uani 0.39822(11) 0.30348(11) 0.32869(8) 1.000 0.0239(5) . .
C4B C Uani 0.34632(11) 0.27183(11) 0.20383(8) 1.000 0.0257(5) . .
C5B C Uani 0.27761(12) 0.23459(11) 0.14566(8) 1.000 0.0278(5) . .
C6B C Uani 0.18904(12) 0.19209(11) 0.15086(8) 1.000 0.0273(5) . .
C7B C Uani -0.00643(12) 0.12205(11) 0.17013(8) 1.000 0.0278(5) . .
C8B C Uani -0.08480(12) 0.05475(12) 0.17100(9) 1.000 0.0317(5) . .
C9B C Uani -0.08295(11) 0.00160(11) 0.22124(9) 1.000 0.0292(5) . .
C10B C Uani -0.00507(11) -0.03004(11) 0.33088(9) 1.000 0.0281(5) . .
C11B C Uani 0.06952(12) -0.00880(11) 0.38646(9) 1.000 0.0297(5) . .
C12B C Uani 0.14450(11) 0.06371(11) 0.39048(8) 1.000 0.0277(5) . .
C13B C Uani 0.14951(11) 0.11398(11) 0.33783(8) 1.000 0.0241(5) . .
C14B C Uani 0.23000(11) 0.18915(10) 0.33989(8) 1.000 0.0230(4) . .
C15B C Uani 0.24191(11) 0.21067(10) 0.27458(8) 1.000 0.0231(4) . .
C16B C Uani 0.32888(11) 0.26261(10) 0.26884(8) 1.000 0.0236(4) . .
C17B C Uani 0.16927(11) 0.18101(10) 0.21389(8) 1.000 0.0241(4) . .
C18B C Uani 0.07701(11) 0.13211(11) 0.21929(8) 1.000 0.0249(4) . .
C19B C Uani 0.07484(11) 0.08897(10) 0.27781(8) 1.000 0.0243(5) . .
C20B C Uani -0.00462(11) 0.02003(11) 0.27700(8) 1.000 0.0265(5) . .
C21B C Uani 0.48894(11) 0.35906(11) 0.32423(8) 1.000 0.0264(5) . .
C24B C Uani 0.43979(11) 0.31833(11) 0.19765(8) 1.000 0.0277(5) . .
C26B C Uani -0.16581(12) -0.07139(12) 0.21856(9) 1.000 0.0339(5) . .
C29B C Uani -0.08521(12) -0.10586(12) 0.32831(10) 1.000 0.0335(5) . .
C31B C Uani 0.59852(12) 0.40835(12) 0.25353(9) 0.826(5) 0.0314(5) . .
C32B C Uani 0.61106(17) 0.51059(14) 0.25878(11) 0.826(5) 0.0486(7) . .
C33B C Uani 0.56565(17) 0.54329(18) 0.19846(12) 0.826(5) 0.0420(8) . .
C34B C Uani 0.6123(2) 0.5289(2) 0.13680(13) 0.826(5) 0.0759(13) . .
C41B C Uani -0.24256(13) -0.19515(13) 0.26941(11) 0.681(5) 0.0404(6) . .
C42B C Uani -0.3249(2) -0.1576(2) 0.2873(2) 0.681(5) 0.0430(11) . .
C43B C Uani -0.3019(2) -0.1014(2) 0.35758(16) 0.681(5) 0.0418(10) . .
C44B C Uani -0.38772(19) -0.06736(18) 0.37244(16) 0.681(5) 0.0725(10) . .
C50B C Uani 0.21984(11) 0.31790(11) 0.50095(8) 1.000 0.0244(4) . .
C51B C Uani 0.26376(12) 0.41188(11) 0.48754(9) 1.000 0.0298(5) . .
C52B C Uani 0.22010(12) 0.32387(12) 0.57744(8) 1.000 0.0282(5) . .
C53B C Uani 0.11956(11) 0.28610(12) 0.45853(9) 1.000 0.0309(5) . .
C54B C Uani 0.06240(13) 0.35550(13) 0.47874(9) 1.000 0.0359(6) . .
C55B C Uani 0.10624(14) 0.44929(14) 0.46465(10) 1.000 0.0410(6) . .
C56B C Uani 0.20613(14) 0.48063(12) 0.50717(9) 1.000 0.0356(6) . .
C57B C Uani 0.20661(14) 0.48701(13) 0.58333(10) 1.000 0.0387(6) . .
C58B C Uani 0.16311(13) 0.39295(12) 0.59725(9) 1.000 0.0328(5) . .
C59B C Uani 0.06287(13) 0.36099(13) 0.55499(9) 1.000 0.0367(6) . .
C60B C Uani -0.05403(11) 0.29141(11) 0.16430(8) 1.000 0.0259(5) . .
C61B C Uani -0.08487(12) 0.35323(13) 0.11385(9) 1.000 0.0321(5) . .
C62B C Uani -0.13339(12) 0.25784(12) 0.19867(9) 1.000 0.0326(5) . .
C63B C Uani 0.03165(11) 0.34575(12) 0.21880(8) 1.000 0.0288(5) . .
C64B C Uani 0.00637(12) 0.42835(12) 0.25734(9) 1.000 0.0317(5) . .
C65B C Uani -0.02502(13) 0.48964(13) 0.20683(10) 1.000 0.0378(6) . .
C66B C Uani -0.11064(13) 0.43531(13) 0.15233(10) 1.000 0.0367(6) . .
C67B C Uani -0.18944(13) 0.40187(14) 0.18699(11) 1.000 0.0429(6) . .
C68B C Uani -0.15806(13) 0.34064(13) 0.23741(10) 1.000 0.0374(6) . .
C69B C Uani -0.07258(14) 0.39451(13) 0.29181(9) 1.000 0.0381(6) . .
C44C C Uani -0.38772(19) -0.06736(18) 0.37244(16) 0.319(5) 0.0725(10) . .
C31C C Uani 0.59852(12) 0.40835(12) 0.25353(9) 0.174(5) 0.0314(5) . .
C32C C Uani 0.61106(17) 0.51059(14) 0.25878(11) 0.174(5) 0.0486(7) . .
C33C C Uani 0.6529(7) 0.5649(6) 0.2187(5) 0.174(5) 0.032(3) . .
C34C C Uani 0.6123(2) 0.5289(2) 0.13680(13) 0.174(5) 0.0759(13) . .
C41C C Uani -0.24256(13) -0.19515(13) 0.26941(11) 0.319(5) 0.0404(6) . .
C42C C Uani -0.2980(5) -0.1716(4) 0.3247(4) 0.319(5) 0.0392(19) . .
C43C C Uani -0.3491(5) -0.0986(5) 0.3073(4) 0.319(5) 0.050(3) . .
O1S O Uani 0.00000 -0.50000 0.00000 1.000 0.0694(12) . .
C2S C Uani 0.0191(3) -0.4117(3) 0.0442(2) 0.506(6) 0.0417(16) . .
C2S' C Uani 0.0717(3) -0.4591(3) 0.0344(2) 0.494(6) 0.0446(16) . .
C3S C Uani 0.1180(4) -0.3672(4) 0.0799(3) 0.506(6) 0.0488(17) . .
C3S' C Uani 0.0666(5) -0.3670(4) 0.0717(3) 0.494(6) 0.051(2) . .
H5BA H Uiso 0.29050 0.23780 0.10190 1.000 0.0330 calc R
H6BA H Uiso 0.14120 0.17020 0.11040 1.000 0.0330 calc R
H8BA H Uiso -0.14000 0.04590 0.13620 1.000 0.0380 calc R
H11B H Uiso 0.07010 -0.04360 0.42230 1.000 0.0360 calc R
H12B H Uiso 0.19370 0.07920 0.43040 1.000 0.0330 calc R
H31C H Uiso 0.61010 0.38300 0.20930 0.826(5) 0.0380 calc .
H31D H Uiso 0.64580 0.39550 0.29040 0.826(5) 0.0380 calc .
H2BA H Uiso 0.42540 0.32570 0.43180 1.000 0.0300 calc R
H41D H Uiso -0.26250 -0.23200 0.22280 0.681(5) 0.0490 calc .
H42C H Uiso -0.34510 -0.11970 0.25330 0.681(5) 0.0520 calc .
H42D H Uiso -0.37780 -0.20940 0.28380 0.681(5) 0.0520 calc .
H43C H Uiso -0.25010 -0.04840 0.36120 0.681(5) 0.0500 calc .
H43D H Uiso -0.28130 -0.13860 0.39200 0.681(5) 0.0500 calc .
H44D H Uiso -0.36920 -0.02350 0.41540 0.681(5) 0.1090 calc .
H44E H Uiso -0.43520 -0.11930 0.37630 0.681(5) 0.1090 calc .
H32C H Uiso 0.58720 0.53370 0.29820 0.826(5) 0.0580 calc .
H32D H Uiso 0.67860 0.53800 0.26900 0.826(5) 0.0580 calc .
H33C H Uiso 0.56770 0.60910 0.21090 0.826(5) 0.0500 calc .
H33D H Uiso 0.49940 0.51070 0.18430 0.826(5) 0.0500 calc .
H34D H Uiso 0.58380 0.55770 0.09980 0.826(5) 0.1140 calc .
H34E H Uiso 0.60340 0.46340 0.12030 0.826(5) 0.1140 calc .
H34F H Uiso 0.67900 0.55670 0.15150 0.826(5) 0.1140 calc .
H41C H Uiso -0.22420 -0.23560 0.30190 0.681(5) 0.0490 calc .
H55C H Uiso 0.10580 0.44530 0.41540 1.000 0.0490 calc R
H55D H Uiso 0.06950 0.49410 0.47660 1.000 0.0490 calc R
H56B H Uiso 0.23420 0.54200 0.49820 1.000 0.0430 calc R
H57C H Uiso 0.17070 0.53200 0.59660 1.000 0.0460 calc R
H57D H Uiso 0.27130 0.50780 0.61100 1.000 0.0460 calc R
H58B H Uiso 0.16350 0.39720 0.64700 1.000 0.0390 calc R
H59C H Uiso 0.02530 0.40440 0.56830 1.000 0.0440 calc R
H59D H Uiso 0.03500 0.30030 0.56390 1.000 0.0440 calc R
H61C H Uiso -0.13930 0.31840 0.07780 1.000 0.0380 calc R
H61D H Uiso -0.03380 0.37490 0.09170 1.000 0.0380 calc R
H62C H Uiso -0.11380 0.21760 0.23090 1.000 0.0390 calc R
H62D H Uiso -0.18870 0.22240 0.16360 1.000 0.0390 calc R
H63C H Uiso 0.08310 0.36690 0.19680 1.000 0.0350 calc R
H63D H Uiso 0.05260 0.30630 0.25130 1.000 0.0350 calc R
H64B H Uiso 0.06210 0.46390 0.29300 1.000 0.0380 calc R
H65C H Uiso -0.04050 0.54330 0.23150 1.000 0.0450 calc R
H65D H Uiso 0.02600 0.51180 0.18470 1.000 0.0450 calc R
H66B H Uiso -0.13130 0.47530 0.11940 1.000 0.0440 calc R
H67C H Uiso -0.20620 0.45480 0.21160 1.000 0.0520 calc R
H67D H Uiso -0.24520 0.36730 0.15200 1.000 0.0520 calc R
H68B H Uiso -0.20960 0.31900 0.25990 1.000 0.0450 calc R
H69C H Uiso -0.05230 0.35510 0.32460 1.000 0.0460 calc R
H69D H Uiso -0.08840 0.44720 0.31750 1.000 0.0460 calc R
H44F H Uiso -0.41320 -0.03770 0.33500 0.681(5) 0.1090 calc .
H51C H Uiso 0.26490 0.40820 0.43860 1.000 0.0360 calc R
H51D H Uiso 0.32860 0.43210 0.51500 1.000 0.0360 calc R
H52C H Uiso 0.19270 0.26310 0.58650 1.000 0.0340 calc R
H52D H Uiso 0.28480 0.34350 0.60520 1.000 0.0340 calc R
H53C H Uiso 0.09170 0.22510 0.46700 1.000 0.0370 calc R
H53D H Uiso 0.11890 0.28130 0.40920 1.000 0.0370 calc R
H54B H Uiso -0.00310 0.33520 0.45100 1.000 0.0430 calc R
H31E H Uiso 0.61010 0.38300 0.20930 0.174(5) 0.0380 calc .
H31F H Uiso 0.64580 0.39550 0.29040 0.174(5) 0.0380 calc .
H32E H Uiso 0.54780 0.52240 0.25440 0.174(5) 0.0580 calc .
H32F H Uiso 0.64500 0.53670 0.30650 0.174(5) 0.0580 calc .
H33E H Uiso 0.72070 0.56750 0.22990 0.174(5) 0.0390 calc .
H33F H Uiso 0.64410 0.62770 0.23010 0.174(5) 0.0390 calc .
H34G H Uiso 0.64540 0.56980 0.11140 0.174(5) 0.1140 calc .
H34H H Uiso 0.54570 0.52840 0.12480 0.174(5) 0.1140 calc .
H34I H Uiso 0.62140 0.46700 0.12490 0.174(5) 0.1140 calc .
H41E H Uiso -0.22080 -0.25160 0.27650 0.319(5) 0.0490 calc .
H41F H Uiso -0.28460 -0.20680 0.22340 0.319(5) 0.0490 calc .
H42E H Uiso -0.34310 -0.22720 0.32740 0.319(5) 0.0470 calc .
H42F H Uiso -0.25430 -0.15050 0.37000 0.319(5) 0.0470 calc .
H43E H Uiso -0.40120 -0.12280 0.26670 0.319(5) 0.0600 calc .
H43F H Uiso -0.30660 -0.04630 0.29720 0.319(5) 0.0600 calc .
H44G H Uiso -0.42070 -0.01870 0.36350 0.319(5) 0.1090 calc .
H44H H Uiso -0.33560 -0.04480 0.41240 0.319(5) 0.1090 calc .
H44I H Uiso -0.43060 -0.11950 0.38130 0.319(5) 0.1090 calc .
H2AA H Uiso 0.51650 0.10990 0.16260 1.000 0.0330 calc R
H5AA H Uiso 0.41610 0.06170 0.45320 1.000 0.0340 calc R
H6AA H Uiso 0.28240 -0.04810 0.39760 1.000 0.0310 calc R
H8AA H Uiso 0.02850 -0.26420 0.27370 1.000 0.0300 calc R
H11A H Uiso 0.05100 -0.04070 0.02420 1.000 0.0320 calc R
H12A H Uiso 0.20850 0.02060 0.07130 1.000 0.0300 calc R
H31A H Uiso 0.67300 0.30600 0.43500 1.000 0.0410 calc R
H31B H Uiso 0.71420 0.29660 0.36810 1.000 0.0410 calc R
H32A H Uiso 0.81370 0.26940 0.46890 1.000 0.0440 calc R
H32B H Uiso 0.73710 0.17980 0.46740 1.000 0.0440 calc R
H33A H Uiso 0.84320 0.20570 0.36660 1.000 0.0570 calc R
H33B H Uiso 0.76020 0.11850 0.35860 1.000 0.0570 calc R
H34A H Uiso 0.90950 0.08770 0.40230 1.000 0.1020 calc R
H34B H Uiso 0.84220 0.07100 0.45360 1.000 0.1020 calc R
H34C H Uiso 0.92210 0.16220 0.46900 1.000 0.1020 calc R
H41A H Uiso -0.24640 -0.22470 0.04090 1.000 0.0370 calc R
H41B H Uiso -0.24770 -0.28980 0.09730 1.000 0.0370 calc R
H42A H Uiso -0.18150 -0.32480 -0.02450 1.000 0.0400 calc R
H42B H Uiso -0.17720 -0.38840 0.03270 1.000 0.0400 calc R
H43A H Uiso -0.33950 -0.43260 0.00830 1.000 0.0410 calc R
H43B H Uiso -0.34910 -0.36120 -0.04310 1.000 0.0410 calc R
H44A H Uiso -0.37160 -0.51370 -0.10220 1.000 0.0770 calc R
H44B H Uiso -0.26610 -0.51330 -0.06750 1.000 0.0770 calc R
H44C H Uiso -0.28790 -0.44580 -0.12020 1.000 0.0770 calc R
H51A H Uiso 0.51430 -0.07910 0.14700 1.000 0.0390 calc R
H51B H Uiso 0.54920 -0.05730 0.07980 1.000 0.0390 calc R
H52A H Uiso 0.33120 -0.15290 -0.04270 1.000 0.0390 calc R
H52B H Uiso 0.43710 -0.10190 -0.03620 1.000 0.0390 calc R
H53A H Uiso 0.27580 -0.18780 0.06170 1.000 0.0350 calc R
H53B H Uiso 0.34550 -0.15930 0.13590 1.000 0.0350 calc R
H54A H Uiso 0.32650 -0.31920 0.09660 1.000 0.0400 calc R
H55A H Uiso 0.48670 -0.32320 0.11260 1.000 0.0470 calc R
H55B H Uiso 0.47500 -0.24130 0.16650 1.000 0.0470 calc R
H56A H Uiso 0.59990 -0.18860 0.11420 1.000 0.0460 calc R
H57A H Uiso 0.54240 -0.28860 0.00650 1.000 0.0510 calc R
H57B H Uiso 0.56660 -0.18510 -0.00570 1.000 0.0510 calc R
H58A H Uiso 0.41760 -0.26160 -0.07600 1.000 0.0450 calc R
H59A H Uiso 0.37670 -0.36820 -0.00400 1.000 0.0450 calc R
H59B H Uiso 0.29420 -0.31600 -0.02330 1.000 0.0450 calc R
H61A H Uiso 0.39040 -0.19340 0.36800 1.000 0.0400 calc R
H61B H Uiso 0.34120 -0.20870 0.28810 1.000 0.0400 calc R
H62A H Uiso 0.19350 -0.33180 0.24000 1.000 0.0380 calc R
H62B H Uiso 0.14980 -0.39270 0.28990 1.000 0.0380 calc R
H63A H Uiso 0.22780 -0.36810 0.41440 1.000 0.0360 calc R
H63B H Uiso 0.32090 -0.29020 0.44510 1.000 0.0360 calc R
H64A H Uiso 0.36020 -0.43620 0.43040 1.000 0.0430 calc R
H65A H Uiso 0.47520 -0.40020 0.36600 1.000 0.0510 calc R
H65B H Uiso 0.47190 -0.30960 0.41520 1.000 0.0510 calc R
H66A H Uiso 0.47230 -0.27830 0.30210 1.000 0.0510 calc R
H67A H Uiso 0.34300 -0.35270 0.20990 1.000 0.0570 calc R
H67B H Uiso 0.39510 -0.42700 0.23980 1.000 0.0570 calc R
H68A H Uiso 0.23150 -0.47860 0.22480 1.000 0.0480 calc R
H69A H Uiso 0.23240 -0.51040 0.33750 1.000 0.0490 calc R
H69B H Uiso 0.32790 -0.52300 0.31780 1.000 0.0490 calc R
H2SB H Uiso -0.00560 -0.36880 0.01630 0.506(6) 0.0500 calc .
H2SA H Uiso -0.01720 -0.41860 0.07970 0.506(6) 0.0500 calc .
H3SC H Uiso 0.14200 -0.40470 0.11230 0.506(6) 0.0730 calc .
H3SA H Uiso 0.12060 -0.30650 0.10480 0.506(6) 0.0730 calc .
H3SB H Uiso 0.15620 -0.36140 0.04610 0.506(6) 0.0730 calc .
H2SC H Uiso 0.11730 -0.44930 0.00550 0.494(6) 0.0540 calc .
H2SD H Uiso 0.09440 -0.49580 0.06850 0.494(6) 0.0540 calc .
H3SD H Uiso 0.12730 -0.33770 0.10220 0.494(6) 0.0770 calc .
H3SE H Uiso 0.01940 -0.37590 0.09870 0.494(6) 0.0770 calc .
H3SF H Uiso 0.05000 -0.32800 0.03830 0.494(6) 0.0770 calc .

loop_
_atom_type_symbol
_atom_type_description
_atom_type_scat_dispersion_real
_atom_type_scat_dispersion_imag
_atom_type_scat_source
C C 0.0033 0.0016 'International Tables Vol C Tables 4.2.6.8 and 6.1.1.4'
H H 0.0000 0.0000 'International Tables Vol C Tables 4.2.6.8 and 6.1.1.4'
N N 0.0061 0.0033 'International Tables Vol C Tables 4.2.6.8 and 6.1.1.4'
O O 0.0106 0.0060 'International Tables Vol C Tables 4.2.6.8 and 6.1.1.4'
S S 0.1246 0.1234 'International Tables Vol C Tables 4.2.6.8 and 6.1.1.4'

loop_
_geom_angle_atom_site_label_1
_geom_angle_atom_site_label_2
_geom_angle_atom_site_label_3
_geom_angle
_geom_angle_site_symmetry_1
_geom_angle_site_symmetry_3
C14A C1A C2A 119.65(14) . .
C14A C1A S5A 124.21(12) . .
C2A C1A S5A 115.97(12) . .
C3A C2A C1A 121.44(15) . .
C3A C2A H2AA 119.3 . .
C1A C2A H2AA 119.3 . .
C2A C3A C16A 119.79(15) . .
C2A C3A C21A 119.55(15) . .
C16A C3A C21A 120.58(15) . .
C5A C4A C16A 119.76(15) . .
C5A C4A C24A 120.09(15) . .
C16A C4A C24A 120.14(15) . .
C4A C5A C6A 120.57(15) . .
C4A C5A H5AA 119.7 . .
C6A C5A H5AA 119.7 . .
C5A C6A C17A 121.96(15) . .
C5A C6A H6AA 119.0 . .
C17A C6A H6AA 119.0 . .
C18A C7A C8A 120.01(14) . .
C18A C7A S6A 126.30(12) . .
C8A C7A S6A 113.68(12) . .
C9A C8A C7A 121.96(15) . .
C9A C8A H8AA 119.0 . .
C7A C8A H8AA 119.0 . .
C8A C9A C20A 119.63(14) . .
C8A C9A C26A 119.73(14) . .
C20A C9A C26A 120.54(14) . .
C11A C10A C20A 119.65(14) . .
C11A C10A C29A 119.88(15) . .
C20A C10A C29A 120.46(14) . .
C10A C11A C12A 120.43(15) . .
C10A C11A H11A 119.8 . .
C12A C11A H11A 119.8 . .
C11A C12A C13A 121.75(15) . .
C11A C12A H12A 119.1 . .
C13A C12A H12A 119.1 . .
C12A C13A C19A 118.94(14) . .
C12A C13A C14A 122.00(14) . .
C19A C13A C14A 118.97(13) . .
C1A C14A C15A 118.47(14) . .
C1A C14A C13A 125.27(14) . .
C15A C14A C13A 116.24(13) . .
C16A C15A C17A 119.07(14) . .
C16A C15A C14A 119.08(14) . .
C17A C15A C14A 121.84(14) . .
C4A C16A C3A 120.18(14) . .
C4A C16A C15A 120.08(14) . .
C3A C16A C15A 119.75(14) . .
C6A C17A C15A 118.06(14) . .
C6A C17A C18A 122.90(14) . .
C15A C17A C18A 119.00(13) . .
C7A C18A C19A 117.79(13) . .
C7A C18A C17A 126.14(14) . .
C19A C18A C17A 115.98(13) . .
C20A C19A C13A 118.15(14) . .
C20A C19A C18A 119.92(14) . .
C13A C19A C18A 121.93(14) . .
C10A C20A C9A 120.00(14) . .
C10A C20A C19A 120.54(14) . .
C9A C20A C19A 119.46(14) . .
O22A C21A N23A 121.07(15) . .
O22A C21A C3A 122.03(16) . .
N23A C21A C3A 116.89(14) . .
C24A N23A C21A 124.38(14) . .
C24A N23A C31A 116.76(14) . .
C21A N23A C31A 118.81(14) . .
O25A C24A N23A 120.59(15) . .
O25A C24A C4A 121.89(16) . .
N23A C24A C4A 117.51(15) . .
O27A C26A N28A 121.06(15) . .
O27A C26A C9A 122.39(15) . .
N28A C26A C9A 116.56(14) . .
C29A N28A C26A 124.93(13) . .
C29A N28A C41A 117.28(14) . .
C26A N28A C41A 117.62(14) . .
O30A C29A N28A 120.65(15) . .
O30A C29A C10A 122.35(16) . .
N28A C29A C10A 117.01(14) . .
N23A C31A C32A 113.32(14) . .
N23A C31A H31A 108.9 . .
C32A C31A H31A 108.9 . .
N23A C31A H31B 108.9 . .
C32A C31A H31B 108.9 . .
H31A C31A H31B 107.7 . .
C33A C32A C31A 114.99(16) . .
C33A C32A H32A 108.5 . .
C31A C32A H32A 108.5 . .
C33A C32A H32B 108.5 . .
C31A C32A H32B 108.5 . .
H32A C32A H32B 107.5 . .
C32A C33A C34A 111.62(19) . .
C32A C33A H33A 109.3 . .
C34A C33A H33A 109.3 . .
C32A C33A H33B 109.3 . .
C34A C33A H33B 109.3 . .
H33A C33A H33B 108.0 . .
C33A C34A H34A 109.5 . .
C33A C34A H34B 109.5 . .
H34A C34A H34B 109.5 . .
C33A C34A H34C 109.5 . .
H34A C34A H34C 109.5 . .
H34B C34A H34C 109.5 . .
N28A C41A C42A 110.60(13) . .
N28A C41A H41A 109.5 . .
C42A C41A H41A 109.5 . .
N28A C41A H41B 109.5 . .
C42A C41A H41B 109.5 . .
H41A C41A H41B 108.1 . .
C43A C42A C41A 112.99(14) . .
C43A C42A H42A 109.0 . .
C41A C42A H42A 109.0 . .
C43A C42A H42B 109.0 . .
C41A C42A H42B 109.0 . .
H42A C42A H42B 107.8 . .
C44A C43A C42A 111.95(16) . .
C44A C43A H43A 109.2 . .
C42A C43A H43A 109.2 . .
C44A C43A H43B 109.2 . .
C42A C43A H43B 109.2 . .
H43A C43A H43B 107.9 . .
C43A C44A H44A 109.5 . .
C43A C44A H44B 109.5 . .
H44A C44A H44B 109.5 . .
C43A C44A H44C 109.5 . .
H44A C44A H44C 109.5 . .
H44B C44A H44C 109.5 . .
C1A S5A C50A 101.00(7) . .
C51A C50A C53A 110.13(14) . .
C51A C50A C52A 109.51(13) . .
C53A C50A C52A 108.96(13) . .
C51A C50A S5A 112.13(11) . .
C53A C50A S5A 111.72(11) . .
C52A C50A S5A 104.19(11) . .
C50A C51A C56A 109.39(14) . .
C50A C51A H51A 109.8 . .
C56A C51A H51A 109.8 . .
C50A C51A H51B 109.8 . .
C56A C51A H51B 109.8 . .
H51A C51A H51B 108.2 . .
C58A C52A C50A 109.18(14) . .
C58A C52A H52A 109.8 . .
C50A C52A H52A 109.8 . .
C58A C52A H52B 109.8 . .
C50A C52A H52B 109.8 . .
H52A C52A H52B 108.3 . .
C50A C53A C54A 109.31(13) . .
C50A C53A H53A 109.8 . .
C54A C53A H53A 109.8 . .
C50A C53A H53B 109.8 . .
C54A C53A H53B 109.8 . .
H53A C53A H53B 108.3 . .
C55A C54A C59A 109.65(15) . .
C55A C54A C53A 109.44(14) . .
C59A C54A C53A 109.27(15) . .
C55A C54A H54A 109.5 . .
C59A C54A H54A 109.5 . .
C53A C54A H54A 109.5 . .
C54A C55A C56A 109.75(15) . .
C54A C55A H55A 109.7 . .
C56A C55A H55A 109.7 . .
C54A C55A H55B 109.7 . .
C56A C55A H55B 109.7 . .
H55A C55A H55B 108.2 . .
C57A C56A C55A 109.69(16) . .
C57A C56A C51A 109.26(16) . .
C55A C56A C51A 109.18(15) . .
C57A C56A H56A 109.6 . .
C55A C56A H56A 109.6 . .
C51A C56A H56A 109.6 . .
C56A C57A C58A 109.70(15) . .
C56A C57A H57A 109.7 . .
C58A C57A H57A 109.7 . .
C56A C57A H57B 109.7 . .
C58A C57A H57B 109.7 . .
H57A C57A H57B 108.2 . .
C59A C58A C57A 109.13(16) . .
C59A C58A C52A 109.64(14) . .
C57A C58A C52A 109.68(15) . .
C59A C58A H58A 109.5 . .
C57A C58A H58A 109.5 . .
C52A C58A H58A 109.5 . .
C58A C59A C54A 109.60(14) . .
C58A C59A H59A 109.8 . .
C54A C59A H59A 109.8 . .
C58A C59A H59B 109.8 . .
C54A C59A H59B 109.8 . .
H59A C59A H59B 108.2 . .
C7A S6A C60A 102.54(7) . .
C62A C60A C61A 110.36(14) . .
C62A C60A C63A 109.24(13) . .
C61A C60A C63A 109.49(13) . .
C62A C60A S6A 111.14(11) . .
C61A C60A S6A 112.68(11) . .
C63A C60A S6A 103.69(10) . .
C60A C61A C66A 108.94(14) . .
C60A C61A H61A 109.9 . .
C66A C61A H61A 109.9 . .
C60A C61A H61B 109.9 . .
C66A C61A H61B 109.9 . .
H61A C61A H61B 108.3 . .
C60A C62A C68A 109.19(14) . .
C60A C62A H62A 109.8 . .
C68A C62A H62A 109.8 . .
C60A C62A H62B 109.8 . .
C68A C62A H62B 109.8 . .
H62A C62A H62B 108.3 . .
C60A C63A C64A 109.57(13) . .
C60A C63A H63A 109.8 . .
C64A C63A H63A 109.8 . .
C60A C63A H63B 109.8 . .
C64A C63A H63B 109.8 . .
H63A C63A H63B 108.2 . .
C69A C64A C65A 109.88(16) . .
C69A C64A C63A 109.07(15) . .
C65A C64A C63A 109.31(15) . .
C69A C64A H64A 109.5 . .
C65A C64A H64A 109.5 . .
C63A C64A H64A 109.5 . .
C64A C65A C66A 109.19(15) . .
C64A C65A H65A 109.8 . .
C66A C65A H65A 109.8 . .
C64A C65A H65B 109.8 . .
C66A C65A H65B 109.8 . .
H65A C65A H65B 108.3 . .
C67A C66A C65A 109.68(17) . .
C67A C66A C61A 109.43(16) . .
C65A C66A C61A 109.27(16) . .
C67A C66A H66A 109.5 . .
C65A C66A H66A 109.5 . .
C61A C66A H66A 109.5 . .
C68A C67A C66A 109.99(15) . .
C68A C67A H67A 109.7 . .
C66A C67A H67A 109.7 . .
C68A C67A H67B 109.7 . .
C66A C67A H67B 109.7 . .
H67A C67A H67B 108.2 . .
C67A C68A C69A 109.25(17) . .
C67A C68A C62A 109.10(16) . .
C69A C68A C62A 109.85(15) . .
C67A C68A H68A 109.5 . .
C69A C68A H68A 109.5 . .
C62A C68A H68A 109.5 . .
C64A C69A C68A 109.65(15) . .
C64A C69A H69A 109.7 . .
C68A C69A H69A 109.7 . .
C64A C69A H69B 109.7 . .
C68A C69A H69B 109.7 . .
H69A C69A H69B 108.2 . .
C14B C1B C2B 120.10(14) . .
C14B C1B S5B 126.20(12) . .
C2B C1B S5B 113.70(12) . .
C3B C2B C1B 121.82(15) . .
C3B C2B H2BA 119.1 . .
C1B C2B H2BA 119.1 . .
C2B C3B C16B 119.62(14) . .
C2B C3B C21B 119.71(14) . .
C16B C3B C21B 120.66(14) . .
C5B C4B C16B 120.03(15) . .
C5B C4B C24B 119.62(14) . .
C16B C4B C24B 120.30(14) . .
C4B C5B C6B 120.12(15) . .
C4B C5B H5BA 119.9 . .
C6B C5B H5BA 119.9 . .
C17B C6B C5B 121.50(15) . .
C17B C6B H6BA 119.3 . .
C5B C6B H6BA 119.3 . .
C18B C7B C8B 119.61(15) . .
C18B C7B S6B 124.19(13) . .
C8B C7B S6B 115.88(13) . .
C9B C8B C7B 121.27(16) . .
C9B C8B H8BA 119.4 . .
C7B C8B H8BA 119.4 . .
C8B C9B C20B 119.90(15) . .
C8B C9B C26B 119.53(16) . .
C20B C9B C26B 120.47(16) . .
C11B C10B C20B 119.73(15) . .
C11B C10B C29B 119.60(16) . .
C20B C10B C29B 120.66(15) . .
C10B C11B C12B 120.36(16) . .
C10B C11B H11B 119.8 . .
C12B C11B H11B 119.8 . .
C13B C12B C11B 122.19(16) . .
C13B C12B H12B 118.9 . .
C11B C12B H12B 118.9 . .
C12B C13B C19B 117.96(14) . .
C12B C13B C14B 123.15(14) . .
C19B C13B C14B 118.84(14) . .
C1B C14B C15B 117.70(14) . .
C1B C14B C13B 126.39(14) . .
C15B C14B C13B 115.77(13) . .
C16B C15B C17B 117.80(14) . .
C16B C15B C14B 119.95(14) . .
C17B C15B C14B 122.25(14) . .
C4B C16B C3B 120.11(14) . .
C4B C16B C15B 120.34(14) . .
C3B C16B C15B 119.54(14) . .
C6B C17B C15B 119.44(15) . .
C6B C17B C18B 121.59(14) . .
C15B C17B C18B 118.75(14) . .
C7B C18B C19B 118.75(15) . .
C7B C18B C17B 124.89(15) . .
C19B C18B C17B 116.31(14) . .
C20B C19B C18B 119.03(14) . .
C20B C19B C13B 118.98(14) . .
C18B C19B C13B 121.98(14) . .
C10B C20B C9B 120.09(15) . .
C10B C20B C19B 120.37(15) . .
C9B C20B C19B 119.53(15) . .
O22B C21B N23B 120.77(15) . .
O22B C21B C3B 122.55(14) . .
N23B C21B C3B 116.66(14) . .
C21B N23B C24B 124.69(14) . .
C21B N23B C31B 117.30(14) . .
C24B N23B C31B 117.98(13) . .
O25B C24B N23B 120.73(15) . .
O25B C24B C4B 122.21(15) . .
N23B C24B C4B 117.06(14) . .
O27B C26B N28B 121.05(16) . .
O27B C26B C9B 122.04(17) . .
N28B C26B C9B 116.91(15) . .
C26B N28B C29B 124.88(14) . .
C26B N28B C41B 117.36(15) . .
C29B N28B C41B 117.74(16) . .
O30B C29B N28B 121.26(16) . .
O30B C29B C10B 121.87(17) . .
N28B C29B C10B 116.87(16) . .
N23B C31B C32B 114.08(15) . .
N23B C31B H31C 108.7 . .
C32B C31B H31C 108.7 . .
N23B C31B H31D 108.7 . .
C32B C31B H31D 108.7 . .
H31C C31B H31D 107.6 . .
C33B C32B C31B 116.47(19) . .
C33B C32B H32C 108.2 . .
C31B C32B H32C 108.2 . .
C33B C32B H32D 108.2 . .
C31B C32B H32D 108.2 . .
H32C C32B H32D 107.3 . .
C32B C33B C34B 112.9(2) . .
C32B C33B H33C 109.0 . .
C34B C33B H33C 109.0 . .
C32B C33B H33D 109.0 . .
C34B C33B H33D 109.0 . .
H33C C33B H33D 107.8 . .
C33B C34B H34D 109.5 . .
C33B C34B H34E 109.5 . .
H34D C34B H34E 109.5 . .
C33B C34B H34F 109.5 . .
H34D C34B H34F 109.5 . .
H34E C34B H34F 109.5 . .
H33E C33C H33F 107.7 . .
N28B C41B C42B 111.62(18) . .
N28B C41B H41C 109.3 . .
C42B C41B H41C 109.3 . .
N28B C41B H41D 109.3 . .
C42B C41B H41D 109.3 . .
H41C C41B H41D 108.0 . .
C43B C42B C41B 113.3(3) . .
C43B C42B H42C 108.9 . .
C41B C42B H42C 108.9 . .
C43B C42B H42D 108.9 . .
C41B C42B H42D 108.9 . .
H42C C42B H42D 107.7 . .
C42B C43B C44B 110.6(3) . .
C42B C43B H43C 109.5 . .
C44B C43B H43C 109.5 . .
C42B C43B H43D 109.5 . .
C44B C43B H43D 109.5 . .
H43C C43B H43D 108.1 . .
C43B C44B H44D 109.5 . .
C43B C44B H44E 109.5 . .
H44D C44B H44E 109.5 . .
C43B C44B H44F 109.5 . .
H44D C44B H44F 109.5 . .
H44E C44B H44F 109.5 . .
C43C C42C H42E 109.5 . .
C43C C42C H42F 109.5 . .
H42E C42C H42F 108.0 . .
C42C C43C H43E 110.4 . .
C42C C43C H43F 110.4 . .
H43E C43C H43F 108.6 . .
C1B S5B C50B 102.58(7) . .
C53B C50B C51B 110.13(14) . .
C53B C50B C52B 109.34(13) . .
C51B C50B C52B 109.46(13) . .
C53B C50B S5B 112.27(11) . .
C51B C50B S5B 111.47(11) . .
C52B C50B S5B 103.96(11) . .
C50B C51B C56B 109.06(13) . .
C50B C51B H51C 109.9 . .
C56B C51B H51C 109.9 . .
C50B C51B H51D 109.9 . .
C56B C51B H51D 109.9 . .
H51C C51B H51D 108.3 . .
C58B C52B C50B 109.24(13) . .
C58B C52B H52C 109.8 . .
C50B C52B H52C 109.8 . .
C58B C52B H52D 109.8 . .
C50B C52B H52D 109.8 . .
H52C C52B H52D 108.3 . .
C50B C53B C54B 109.20(14) . .
C50B C53B H53C 109.8 . .
C54B C53B H53C 109.8 . .
C50B C53B H53D 109.8 . .
C54B C53B H53D 109.8 . .
H53C C53B H53D 108.3 . .
C59B C54B C55B 110.16(15) . .
C59B C54B C53B 109.17(15) . .
C55B C54B C53B 108.99(15) . .
C59B C54B H54B 109.5 . .
C55B C54B H54B 109.5 . .
C53B C54B H54B 109.5 . .
C56B C55B C54B 109.59(15) . .
C56B C55B H55C 109.8 . .
C54B C55B H55C 109.8 . .
C56B C55B H55D 109.8 . .
C54B C55B H55D 109.8 . .
H55C C55B H55D 108.2 . .
C55B C56B C57B 109.69(15) . .
C55B C56B C51B 109.74(15) . .
C57B C56B C51B 109.27(15) . .
C55B C56B H56B 109.4 . .
C57B C56B H56B 109.4 . .
C51B C56B H56B 109.4 . .
C56B C57B C58B 109.53(14) . .
C56B C57B H57C 109.8 . .
C58B C57B H57C 109.8 . .
C56B C57B H57D 109.8 . .
C58B C57B H57D 109.8 . .
H57C C57B H57D 108.2 . .
C59B C58B C57B 109.90(16) . .
C59B C58B C52B 109.31(14) . .
C57B C58B C52B 109.38(14) . .
C59B C58B H58B 109.4 . .
C57B C58B H58B 109.4 . .
C52B C58B H58B 109.4 . .
C58B C59B C54B 109.32(14) . .
C58B C59B H59C 109.8 . .
C54B C59B H59C 109.8 . .
C58B C59B H59D 109.8 . .
C54B C59B H59D 109.8 . .
H59C C59B H59D 108.3 . .
C7B S6B C60B 100.45(7) . .
C63B C60B C61B 109.10(14) . .
C63B C60B C62B 109.69(13) . .
C61B C60B C62B 109.73(14) . .
C63B C60B S6B 111.40(11) . .
C61B C60B S6B 103.89(11) . .
C62B C60B S6B 112.85(11) . .
C60B C61B C66B 109.55(14) . .
C60B C61B H61C 109.8 . .
C66B C61B H61C 109.8 . .
C60B C61B H61D 109.8 . .
C66B C61B H61D 109.8 . .
H61C C61B H61D 108.2 . .
C60B C62B C68B 109.22(14) . .
C60B C62B H62C 109.8 . .
C68B C62B H62C 109.8 . .
C60B C62B H62D 109.8 . .
C68B C62B H62D 109.8 . .
H62C C62B H62D 108.3 . .
C60B C63B C64B 109.25(13) . .
C60B C63B H63C 109.8 . .
C64B C63B H63C 109.8 . .
C60B C63B H63D 109.8 . .
C64B C63B H63D 109.8 . .
H63C C63B H63D 108.3 . .
C65B C64B C69B 109.73(15) . .
C65B C64B C63B 109.56(14) . .
C69B C64B C63B 109.24(14) . .
C65B C64B H64B 109.4 . .
C69B C64B H64B 109.4 . .
C63B C64B H64B 109.4 . .
C66B C65B C64B 109.45(15) . .
C66B C65B H65C 109.8 . .
C64B C65B H65C 109.8 . .
C66B C65B H65D 109.8 . .
C64B C65B H65D 109.8 . .
H65C C65B H65D 108.2 . .
C65B C66B C67B 109.39(16) . .
C65B C66B C61B 109.03(15) . .
C67B C66B C61B 109.80(16) . .
C65B C66B H66B 109.5 . .
C67B C66B H66B 109.5 . .
C61B C66B H66B 109.5 . .
C68B C67B C66B 109.66(15) . .
C68B C67B H67C 109.7 . .
C66B C67B H67C 109.7 . .
C68B C67B H67D 109.7 . .
C66B C67B H67D 109.7 . .
H67C C67B H67D 108.2 . .
C69B C68B C67B 109.62(16) . .
C69B C68B C62B 109.44(15) . .
C67B C68B C62B 109.47(15) . .
C69B C68B H68B 109.4 . .
C67B C68B H68B 109.4 . .
C62B C68B H68B 109.4 . .
C68B C69B C64B 109.55(14) . .
C68B C69B H69C 109.8 . .
C64B C69B H69C 109.8 . .
C68B C69B H69D 109.8 . .
C64B C69B H69D 109.8 . .
H69C C69B H69D 108.2 . .
C2S' O1S C2S' 180.0(9) 2_545 .
C2S' O1S C2S 127.3(3) 2_545 .
C2S' O1S C2S 52.7(3) . .
C2S' O1S C2S 52.7(3) 2_545 2_545
C2S' O1S C2S 127.3(3) . 2_545
C2S O1S C2S 180.0(4) . 2_545
O1S C2S C3S 118.7(3) . .
O1S C2S H2SA 107.6 . .
C3S C2S H2SA 107.6 . .
O1S C2S H2SB 107.6 . .
C3S C2S H2SB 107.6 . .
H2SA C2S H2SB 107.1 . .
O1S C2S' C3S' 113.0(4) . .
O1S C2S' H2SC 109.0 . .
C3S' C2S' H2SC 109.0 . .
O1S C2S' H2SD 109.0 . .
C3S' C2S' H2SD 109.0 . .
H2SC C2S' H2SD 107.8 . .
C2S' C3S' H3SD 109.5 . .
C2S' C3S' H3SE 109.5 . .
H3SD C3S' H3SE 109.5 . .
C2S' C3S' H3SF 109.5 . .
H3SD C3S' H3SF 109.5 . .
H3SE C3S' H3SF 109.5 . .

loop_
_geom_bond_atom_site_label_1
_geom_bond_atom_site_label_2
_geom_bond_distance
_geom_bond_site_symmetry_2
C1A C14A 1.407(2) .
C1A C2A 1.412(2) .
C1A S5A 1.7878(16) .
C2A C3A 1.376(2) .
C2A H2AA 0.9500 .
C3A C16A 1.412(2) .
C3A C21A 1.484(2) .
C4A C5A 1.374(2) .
C4A C16A 1.411(2) .
C4A C24A 1.479(2) .
C5A C6A 1.395(2) .
C5A H5AA 0.9500 .
C6A C17A 1.396(2) .
C6A H6AA 0.9500 .
C7A C18A 1.410(2) .
C7A C8A 1.412(2) .
C7A S6A 1.7906(16) .
C8A C9A 1.373(2) .
C8A H8AA 0.9500 .
C9A C20A 1.415(2) .
C9A C26A 1.486(2) .
C10A C11A 1.379(2) .
C10A C20A 1.413(2) .
C10A C29A 1.480(2) .
C11A C12A 1.392(2) .
C11A H11A 0.9500 .
C12A C13A 1.394(2) .
C12A H12A 0.9500 .
C13A C19A 1.431(2) .
C13A C14A 1.472(2) .
C14A C15A 1.434(2) .
C15A C16A 1.425(2) .
C15A C17A 1.432(2) .
C17A C18A 1.481(2) .
C18A C19A 1.440(2) .
C19A C20A 1.425(2) .
C21A O22A 1.220(2) .
C21A N23A 1.400(2) .
N23A C24A 1.399(2) .
N23A C31A 1.480(2) .
C24A O25A 1.219(2) .
C26A O27A 1.217(2) .
C26A N28A 1.400(2) .
N28A C29A 1.399(2) .
N28A C41A 1.479(2) .
C29A O30A 1.219(2) .
C31A C32A 1.522(3) .
C31A H31A 0.9900 .
C31A H31B 0.9900 .
C32A C33A 1.511(3) .
C32A H32A 0.9900 .
C32A H32B 0.9900 .
C33A C34A 1.526(3) .
C33A H33A 0.9900 .
C33A H33B 0.9900 .
C34A H34A 0.9800 .
C34A H34B 0.9800 .
C34A H34C 0.9800 .
C41A C42A 1.521(2) .
C41A H41A 0.9900 .
C41A H41B 0.9900 .
C42A C43A 1.521(2) .
C42A H42A 0.9900 .
C42A H42B 0.9900 .
C43A C44A 1.517(3) .
C43A H43A 0.9900 .
C43A H43B 0.9900 .
C44A H44A 0.9800 .
C44A H44B 0.9800 .
C44A H44C 0.9800 .
S5A C50A 1.8555(17) .
C50A C51A 1.533(2) .
C50A C53A 1.533(2) .
C50A C52A 1.541(2) .
C51A C56A 1.538(3) .
C51A H51A 0.9900 .
C51A H51B 0.9900 .
C52A C58A 1.537(3) .
C52A H52A 0.9900 .
C52A H52B 0.9900 .
C53A C54A 1.541(2) .
C53A H53A 0.9900 .
C53A H53B 0.9900 .
C54A C55A 1.526(3) .
C54A C59A 1.533(2) .
C54A H54A 1.0000 .
C55A C56A 1.534(3) .
C55A H55A 0.9900 .
C55A H55B 0.9900 .
C56A C57A 1.532(3) .
C56A H56A 1.0000 .
C57A C58A 1.532(3) .
C57A H57A 0.9900 .
C57A H57B 0.9900 .
C58A C59A 1.531(3) .
C58A H58A 1.0000 .
C59A H59A 0.9900 .
C59A H59B 0.9900 .
S6A C60A 1.8521(16) .
C60A C62A 1.528(2) .
C60A C61A 1.530(2) .
C60A C63A 1.536(2) .
C61A C66A 1.541(2) .
C61A H61A 0.9900 .
C61A H61B 0.9900 .
C62A C68A 1.540(2) .
C62A H62A 0.9900 .
C62A H62B 0.9900 .
C63A C64A 1.539(2) .
C63A H63A 0.9900 .
C63A H63B 0.9900 .
C64A C69A 1.530(3) .
C64A C65A 1.534(3) .
C64A H64A 1.0000 .
C65A C66A 1.536(3) .
C65A H65A 0.9900 .
C65A H65B 0.9900 .
C66A C67A 1.536(3) .
C66A H66A 1.0000 .
C67A C68A 1.524(3) .
C67A H67A 0.9900 .
C67A H67B 0.9900 .
C68A C69A 1.533(3) .
C68A H68A 1.0000 .
C69A H69A 0.9900 .
C69A H69B 0.9900 .
C1B C14B 1.411(2) .
C1B C2B 1.415(2) .
C1B S5B 1.7893(16) .
C2B C3B 1.375(2) .
C2B H2BA 0.9500 .
C3B C16B 1.413(2) .
C3B C21B 1.487(2) .
C4B C5B 1.377(2) .
C4B C16B 1.412(2) .
C4B C24B 1.485(2) .
C5B C6B 1.395(2) .
C5B H5BA 0.9500 .
C6B C17B 1.391(2) .
C6B H6BA 0.9500 .
C7B C18B 1.406(2) .
C7B C8B 1.409(2) .
C7B S6B 1.7902(17) .
C8B C9B 1.375(2) .
C8B H8BA 0.9500 .
C9B C20B 1.415(2) .
C9B C26B 1.487(2) .
C10B C11B 1.376(2) .
C10B C20B 1.407(2) .
C10B C29B 1.486(2) .
C11B C12B 1.398(2) .
C11B H11B 0.9500 .
C12B C13B 1.393(2) .
C12B H12B 0.9500 .
C13B C19B 1.434(2) .
C13B C14B 1.486(2) .
C14B C15B 1.439(2) .
C15B C16B 1.427(2) .
C15B C17B 1.428(2) .
C17B C18B 1.475(2) .
C18B C19B 1.428(2) .
C19B C20B 1.426(2) .
C21B O22B 1.217(2) .
C21B N23B 1.401(2) .
N23B C24B 1.402(2) .
N23B C31B 1.485(2) .
C24B O25B 1.2159(19) .
C26B O27B 1.217(2) .
C26B N28B 1.397(2) .
N28B C29B 1.399(2) .
N28B C41B 1.483(2) .
C29B O30B 1.214(2) .
C31B C32B 1.512(3) .
C31B H31C 0.9900 .
C31B H31D 0.9900 .
C32B C33B 1.468(3) .
C32B H32C 0.9900 .
C32B H32D 0.9900 .
C33B C34B 1.562(3) .
C33B H33C 0.9900 .
C33B H33D 0.9900 .
C34B H34D 0.9800 .
C34B H34E 0.9800 .
C34B H34F 0.9800 .
C33C H33E 0.9900 .
C33C H33F 0.9900 .
C41B C42B 1.544(4) .
C41B H41C 0.9900 .
C41B H41D 0.9900 .
C42B C43B 1.501(5) .
C42B H42C 0.9900 .
C42B H42D 0.9900 .
C43B C44B 1.547(4) .
C43B H43C 0.9900 .
C43B H43D 0.9900 .
C44B H44D 0.9800 .
C44B H44E 0.9800 .
C44B H44F 0.9800 .
C42C C43C 1.501(9) .
C42C H42E 0.9900 .
C42C H42F 0.9900 .
C43C H43E 0.9900 .
C43C H43F 0.9900 .
S5B C50B 1.8514(16) .
C50B C53B 1.531(2) .
C50B C51B 1.533(2) .
C50B C52B 1.539(2) .
C51B C56B 1.539(2) .
C51B H51C 0.9900 .
C51B H51D 0.9900 .
C52B C58B 1.537(2) .
C52B H52C 0.9900 .
C52B H52D 0.9900 .
C53B C54B 1.545(2) .
C53B H53C 0.9900 .
C53B H53D 0.9900 .
C54B C59B 1.534(2) .
C54B C55B 1.536(3) .
C54B H54B 1.0000 .
C55B C56B 1.526(3) .
C55B H55C 0.9900 .
C55B H55D 0.9900 .
C56B C57B 1.531(2) .
C56B H56B 1.0000 .
C57B C58B 1.536(3) .
C57B H57C 0.9900 .
C57B H57D 0.9900 .
C58B C59B 1.529(3) .
C58B H58B 1.0000 .
C59B H59C 0.9900 .
C59B H59D 0.9900 .
S6B C60B 1.8560(17) .
C60B C63B 1.533(2) .
C60B C61B 1.535(2) .
C60B C62B 1.536(2) .
C61B C66B 1.536(2) .
C61B H61C 0.9900 .
C61B H61D 0.9900 .
C62B C68B 1.539(2) .
C62B H62C 0.9900 .
C62B H62D 0.9900 .
C63B C64B 1.539(2) .
C63B H63C 0.9900 .
C63B H63D 0.9900 .
C64B C65B 1.533(3) .
C64B C69B 1.534(2) .
C64B H64B 1.0000 .
C65B C66B 1.532(3) .
C65B H65C 0.9900 .
C65B H65D 0.9900 .
C66B C67B 1.533(3) .
C66B H66B 1.0000 .
C67B C68B 1.531(3) .
C67B H67C 0.9900 .
C67B H67D 0.9900 .
C68B C69B 1.528(3) .
C68B H68B 1.0000 .
C69B H69C 0.9900 .
C69B H69D 0.9900 .
O1S C2S' 1.169(5) 2_545
O1S C2S' 1.169(5) .
O1S C2S 1.456(5) .
O1S C2S 1.456(5) 2_545
C2S C3S 1.501(7) .
C2S H2SA 0.9900 .
C2S H2SB 0.9900 .
C3S H3SA 0.9800 .
C3S H3SB 0.9800 .
C3S H3SC 0.9800 .
C2S' C3S' 1.523(6) .
C2S' H2SC 0.9900 .
C2S' H2SD 0.9900 .
C3S' H3SD 0.9800 .
C3S' H3SE 0.9800 .
C3S' H3SF 0.9800 .

loop_
_geom_torsion_atom_site_label_1
_geom_torsion_atom_site_label_2
_geom_torsion_atom_site_label_3
_geom_torsion_atom_site_label_4
_geom_torsion
_geom_torsion_site_symmetry_1
C14A C1A C2A C3A 2.2(2) .
S5A C1A C2A C3A -173.27(13) .
C1A C2A C3A C16A 6.3(2) .
C1A C2A C3A C21A -176.82(15) .
C16A C4A C5A C6A 2.1(2) .
C24A C4A C5A C6A -179.17(15) .
C4A C5A C6A C17A -3.8(3) .
C18A C7A C8A C9A -0.4(2) .
S6A C7A C8A C9A -179.16(12) .
C7A C8A C9A C20A 5.5(2) .
C7A C8A C9A C26A -178.22(14) .
C20A C10A C11A C12A 1.9(2) .
C29A C10A C11A C12A -178.89(14) .
C10A C11A C12A C13A -1.8(2) .
C11A C12A C13A C19A -3.4(2) .
C11A C12A C13A C14A 179.97(14) .
C2A C1A C14A C15A -13.0(2) .
S5A C1A C14A C15A 162.10(12) .
C2A C1A C14A C13A 165.38(14) .
S5A C1A C14A C13A -19.5(2) .
C12A C13A C14A C1A -24.0(2) .
C19A C13A C14A C1A 159.43(14) .
C12A C13A C14A C15A 154.46(14) .
C19A C13A C14A C15A -22.2(2) .
C1A C14A C15A C16A 15.4(2) .
C13A C14A C15A C16A -163.11(13) .
C1A C14A C15A C17A -163.36(14) .
C13A C14A C15A C17A 18.1(2) .
C5A C4A C16A C3A -175.94(15) .
C24A C4A C16A C3A 5.4(2) .
C5A C4A C16A C15A 3.8(2) .
C24A C4A C16A C15A -174.85(14) .
C2A C3A C16A C4A 176.14(15) .
C21A C3A C16A C4A -0.7(2) .
C2A C3A C16A C15A -3.6(2) .
C21A C3A C16A C15A 179.48(14) .
C17A C15A C16A C4A -8.2(2) .
C14A C15A C16A C4A 173.02(14) .
C17A C15A C16A C3A 171.61(14) .
C14A C15A C16A C3A -7.2(2) .
C5A C6A C17A C15A -0.7(2) .
C5A C6A C17A C18A -178.39(15) .
C16A C15A C17A C6A 6.5(2) .
C14A C15A C17A C6A -174.71(14) .
C16A C15A C17A C18A -175.67(13) .
C14A C15A C17A C18A 3.1(2) .
C8A C7A C18A C19A -8.8(2) .
S6A C7A C18A C19A 169.79(11) .
C8A C7A C18A C17A 167.65(14) .
S6A C7A C18A C17A -13.7(2) .
C6A C17A C18A C7A -19.0(2) .
C15A C17A C18A C7A 163.24(14) .
C6A C17A C18A C19A 157.50(14) .
C15A C17A C18A C19A -20.2(2) .
C12A C13A C19A C20A 8.2(2) .
C14A C13A C19A C20A -175.11(13) .
C12A C13A C19A C18A -171.70(14) .
C14A C13A C19A C18A 5.0(2) .
C7A C18A C19A C20A 13.1(2) .
C17A C18A C19A C20A -163.71(13) .
C7A C18A C19A C13A -167.00(14) .
C17A C18A C19A C13A 16.2(2) .
C11A C10A C20A C9A -176.79(14) .
C29A C10A C20A C9A 4.0(2) .
C11A C10A C20A C19A 3.1(2) .
C29A C10A C20A C19A -176.08(14) .
C8A C9A C20A C10A 178.87(14) .
C26A C9A C20A C10A 2.6(2) .
C8A C9A C20A C19A -1.0(2) .
C26A C9A C20A C19A -177.30(14) .
C13A C19A C20A C10A -8.1(2) .
C18A C19A C20A C10A 171.78(14) .
C13A C19A C20A C9A 171.79(13) .
C18A C19A C20A C9A -8.3(2) .
C2A C3A C21A O22A 1.0(2) .
C16A C3A C21A O22A 177.89(16) .
C2A C3A C21A N23A 179.74(15) .
C16A C3A C21A N23A -3.4(2) .
O22A C21A N23A C24A -178.35(16) .
C3A C21A N23A C24A 2.9(2) .
O22A C21A N23A C31A 4.3(2) .
C3A C21A N23A C31A -174.47(14) .
C21A N23A C24A O25A -178.17(16) .
C31A N23A C24A O25A -0.8(2) .
C21A N23A C24A C4A 1.5(2) .
C31A N23A C24A C4A 178.97(14) .
C5A C4A C24A O25A -4.8(3) .
C16A C4A C24A O25A 173.92(17) .
C5A C4A C24A N23A 175.52(15) .
C16A C4A C24A N23A -5.8(2) .
C8A C9A C26A O27A -2.6(2) .
C20A C9A C26A O27A 173.64(15) .
C8A C9A C26A N28A 176.85(14) .
C20A C9A C26A N28A -6.9(2) .
O27A C26A N28A C29A -175.79(15) .
C9A C26A N28A C29A 4.7(2) .
O27A C26A N28A C41A -0.7(2) .
C9A C26A N28A C41A 179.81(13) .
C26A N28A C29A O30A -178.80(15) .
C41A N28A C29A O30A 6.1(2) .
C26A N28A C29A C10A 1.6(2) .
C41A N28A C29A C10A -173.53(13) .
C11A C10A C29A O30A -4.9(2) .
C20A C10A C29A O30A 174.23(15) .
C11A C10A C29A N28A 174.66(14) .
C20A C10A C29A N28A -6.2(2) .
C24A N23A C31A C32A 76.4(2) .
C21A N23A C31A C32A -106.08(18) .
N23A C31A C32A C33A 69.5(2) .
C31A C32A C33A C34A -174.28(18) .
C29A N28A C41A C42A 83.44(18) .
C26A N28A C41A C42A -92.05(18) .
N28A C41A C42A C43A 177.09(15) .
C41A C42A C43A C44A 173.04(17) .
C14A C1A S5A C50A -82.82(14) .
C2A C1A S5A C50A 92.45(13) .
C1A S5A C50A C51A -61.72(13) .
C1A S5A C50A C53A 62.46(12) .
C1A S5A C50A C52A 179.94(11) .
C53A C50A C51A C56A 59.49(18) .
C52A C50A C51A C56A -60.30(19) .
S5A C50A C51A C56A -175.45(12) .
C51A C50A C52A C58A 59.86(18) .
C53A C50A C52A C58A -60.65(18) .
S5A C50A C52A C58A 179.98(12) .
C51A C50A C53A C54A -59.22(17) .
C52A C50A C53A C54A 60.92(17) .
S5A C50A C53A C54A 175.49(11) .
C50A C53A C54A C55A 59.51(18) .
C50A C53A C54A C59A -60.57(18) .
C59A C54A C55A C56A 59.29(19) .
C53A C54A C55A C56A -60.55(19) .
C54A C55A C56A C57A -59.08(19) .
C54A C55A C56A C51A 60.62(19) .
C50A C51A C56A C57A 60.28(19) .
C50A C51A C56A C55A -59.69(19) .
C55A C56A C57A C58A 59.5(2) .
C51A C56A C57A C58A -60.1(2) .
C56A C57A C58A C59A -60.1(2) .
C56A C57A C58A C52A 60.1(2) .
C50A C52A C58A C59A 60.20(18) .
C50A C52A C58A C57A -59.62(19) .
C57A C58A C59A C54A 60.24(19) .
C52A C58A C59A C54A -59.91(19) .
C55A C54A C59A C58A -60.08(19) .
C53A C54A C59A C58A 59.87(19) .
C18A C7A S6A C60A -80.59(14) .
C8A C7A S6A C60A 98.11(12) .
C7A S6A C60A C62A -53.71(13) .
C7A S6A C60A C61A 70.76(13) .
C7A S6A C60A C63A -170.95(10) .
C62A C60A C61A C66A -59.77(19) .
C63A C60A C61A C66A 60.51(19) .
S6A C60A C61A C66A 175.34(13) .
C61A C60A C62A C68A 60.26(18) .
C63A C60A C62A C68A -60.17(18) .
S6A C60A C62A C68A -173.98(12) .
C62A C60A C63A C64A 60.86(17) .
C61A C60A C63A C64A -60.10(17) .
S6A C60A C63A C64A 179.42(11) .
C60A C63A C64A C69A -60.38(18) .
C60A C63A C64A C65A 59.78(19) .
C69A C64A C65A C66A 59.5(2) .
C63A C64A C65A C66A -60.2(2) .
C64A C65A C66A C67A -59.0(2) .
C64A C65A C66A C61A 61.0(2) .
C60A C61A C66A C67A 59.1(2) .
C60A C61A C66A C65A -61.0(2) .
C65A C66A C67A C68A 59.7(2) .
C61A C66A C67A C68A -60.2(2) .
C66A C67A C68A C69A -59.8(2) .
C66A C67A C68A C62A 60.3(2) .
C60A C62A C68A C67A -59.93(19) .
C60A C62A C68A C69A 59.81(19) .
C65A C64A C69A C68A -60.1(2) .
C63A C64A C69A C68A 59.7(2) .
C67A C68A C69A C64A 59.94(19) .
C62A C68A C69A C64A -59.7(2) .
C14B C1B C2B C3B -1.0(2) .
S5B C1B C2B C3B 179.60(12) .
C1B C2B C3B C16B 5.7(2) .
C1B C2B C3B C21B -175.81(14) .
C16B C4B C5B C6B 3.6(2) .
C24B C4B C5B C6B -178.90(15) .
C4B C5B C6B C17B -4.1(2) .
C18B C7B C8B C9B 3.4(2) .
S6B C7B C8B C9B -170.38(13) .
C7B C8B C9B C20B 6.3(2) .
C7B C8B C9B C26B -177.35(15) .
C20B C10B C11B C12B 1.7(2) .
C29B C10B C11B C12B -178.47(15) .
C10B C11B C12B C13B -3.4(2) .
C11B C12B C13B C19B -0.4(2) .
C11B C12B C13B C14B -177.76(15) .
C2B C1B C14B C15B -8.4(2) .
S5B C1B C14B C15B 170.90(11) .
C2B C1B C14B C13B 167.20(14) .
S5B C1B C14B C13B -13.5(2) .
C12B C13B C14B C1B -18.2(2) .
C19B C13B C14B C1B 164.51(15) .
C12B C13B C14B C15B 157.51(15) .
C19B C13B C14B C15B -19.8(2) .
C1B C14B C15B C16B 13.3(2) .
C13B C14B C15B C16B -162.77(13) .
C1B C14B C15B C17B -167.29(14) .
C13B C14B C15B C17B 16.6(2) .
C5B C4B C16B C3B -177.81(15) .
C24B C4B C16B C3B 4.7(2) .
C5B C4B C16B C15B 3.3(2) .
C24B C4B C16B C15B -174.18(14) .
C2B C3B C16B C4B -179.49(14) .
C21B C3B C16B C4B 2.0(2) .
C2B C3B C16B C15B -0.6(2) .
C21B C3B C16B C15B -179.11(14) .
C17B C15B C16B C4B -9.5(2) .
C14B C15B C16B C4B 169.92(14) .
C17B C15B C16B C3B 171.63(14) .
C14B C15B C16B C3B -8.9(2) .
C5B C6B C17B C15B -2.3(2) .
C5B C6B C17B C18B -176.94(15) .
C16B C15B C17B C6B 9.0(2) .
C14B C15B C17B C6B -170.45(14) .
C16B C15B C17B C18B -176.30(13) .
C14B C15B C17B C18B 4.3(2) .
C8B C7B C18B C19B -14.1(2) .
S6B C7B C18B C19B 159.14(12) .
C8B C7B C18B C17B 162.90(15) .
S6B C7B C18B C17B -23.8(2) .
C6B C17B C18B C7B -24.6(2) .
C15B C17B C18B C7B 160.76(15) .
C6B C17B C18B C19B 152.47(15) .
C15B C17B C18B C19B -22.2(2) .
C7B C18B C19B C20B 15.2(2) .
C17B C18B C19B C20B -162.08(14) .
C7B C18B C19B C13B -163.73(14) .
C17B C18B C19B C13B 19.0(2) .
C12B C13B C19B C20B 5.7(2) .
C14B C13B C19B C20B -176.87(13) .
C12B C13B C19B C18B -175.41(14) .
C14B C13B C19B C18B 2.1(2) .
C11B C10B C20B C9B -176.92(15) .
C29B C10B C20B C9B 3.3(2) .
C11B C10B C20B C19B 3.7(2) .
C29B C10B C20B C19B -176.15(14) .
C8B C9B C20B C10B 175.60(15) .
C26B C9B C20B C10B -0.8(2) .
C8B C9B C20B C19B -5.0(2) .
C26B C9B C20B C19B 178.66(14) .
C18B C19B C20B C10B 173.68(14) .
C13B C19B C20B C10B -7.4(2) .
C18B C19B C20B C9B -5.7(2) .
C13B C19B C20B C9B 173.21(14) .
C2B C3B C21B O22B -3.2(2) .
C16B C3B C21B O22B 175.27(15) .
C2B C3B C21B N23B 175.31(14) .
C16B C3B C21B N23B -6.2(2) .
O22B C21B N23B C24B -177.69(15) .
C3B C21B N23B C24B 3.7(2) .
O22B C21B N23B C31B 4.4(2) .
C3B C21B N23B C31B -174.16(13) .
C21B N23B C24B O25B -177.70(15) .
C31B N23B C24B O25B 0.2(2) .
C21B N23B C24B C4B 2.6(2) .
C31B N23B C24B C4B -179.47(14) .
C5B C4B C24B O25B -4.2(2) .
C16B C4B C24B O25B 173.33(16) .
C5B C4B C24B N23B 175.46(14) .
C16B C4B C24B N23B -7.0(2) .
C8B C9B C26B O27B 3.4(3) .
C20B C9B C26B O27B 179.80(16) .
C8B C9B C26B N28B -177.38(15) .
C20B C9B C26B N28B -1.0(2) .
O27B C26B N28B C29B 179.41(17) .
C9B C26B N28B C29B 0.2(2) .
O27B C26B N28B C41B 0.8(2) .
C9B C26B N28B C41B -178.42(15) .
C26B N28B C29B O30B -178.10(17) .
C41B N28B C29B O30B 0.5(3) .
C26B N28B C29B C10B 2.2(2) .
C41B N28B C29B C10B -179.21(14) .
C11B C10B C29B O30B -3.5(3) .
C20B C10B C29B O30B 176.35(17) .
C11B C10B C29B N28B 176.26(15) .
C20B C10B C29B N28B -3.9(2) .
C21B N23B C31B C32B -82.78(19) .
C24B N23B C31B C32B 99.17(18) .
N23B C31B C32B C33B -74.8(2) .
C31B C32B C33B C34B -70.1(3) .
C26B N28B C41B C42B -75.7(3) .
C29B N28B C41B C42B 105.6(2) .
N28B C41B C42B C43B -59.6(3) .
C41B C42B C43B C44B -179.1(2) .
C14B C1B S5B C50B -82.11(15) .
C2B C1B S5B C50B 97.24(12) .
C1B S5B C50B C53B 66.94(13) .
C1B S5B C50B C51B -57.17(12) .
C1B S5B C50B C52B -174.98(10) .
C53B C50B C51B C56B 59.61(17) .
C52B C50B C51B C56B -60.63(18) .
S5B C50B C51B C56B -175.08(12) .
C53B C50B C52B C58B -60.38(17) .
C51B C50B C52B C58B 60.34(17) .
S5B C50B C52B C58B 179.54(11) .
C51B C50B C53B C54B -60.06(17) .
C52B C50B C53B C54B 60.25(18) .
S5B C50B C53B C54B 175.08(11) .
C50B C53B C54B C59B -60.39(19) .
C50B C53B C54B C55B 59.96(18) .
C59B C54B C55B C56B 59.29(19) .
C53B C54B C55B C56B -60.46(18) .
C54B C55B C56B C57B -59.51(19) .
C54B C55B C56B C51B 60.55(18) .
C50B C51B C56B C55B -59.62(18) .
C50B C51B C56B C57B 60.68(19) .
C55B C56B C57B C58B 59.8(2) .
C51B C56B C57B C58B -60.5(2) .
C56B C57B C58B C59B -59.84(19) .
C56B C57B C58B C52B 60.17(19) .
C50B C52B C58B C59B 60.54(17) .
C50B C52B C58B C57B -59.83(18) .
C57B C58B C59B C54B 59.21(19) .
C52B C58B C59B C54B -60.84(19) .
C55B C54B C59B C58B -59.00(19) .
C53B C54B C59B C58B 60.64(19) .
C18B C7B S6B C60B -81.58(15) .
C8B C7B S6B C60B 91.92(13) .
C7B S6B C60B C63B 70.49(13) .
C7B S6B C60B C61B -172.19(11) .
C7B S6B C60B C62B -53.41(13) .
C63B C60B C61B C66B -60.75(17) .
C62B C60B C61B C66B 59.45(18) .
S6B C60B C61B C66B -179.65(12) .
C63B C60B C62B C68B 59.89(18) .
C61B C60B C62B C68B -59.95(18) .
S6B C60B C62B C68B -175.27(12) .
C61B C60B C63B C64B 60.16(17) .
C62B C60B C63B C64B -60.06(18) .
S6B C60B C63B C64B 174.27(11) .
C60B C63B C64B C65B -60.10(18) .
C60B C63B C64B C69B 60.13(18) .
C69B C64B C65B C66B -59.73(19) .
C63B C64B C65B C66B 60.20(19) .
C64B C65B C66B C67B 59.80(19) .
C64B C65B C66B C61B -60.28(19) .
C60B C61B C66B C65B 60.68(19) .
C60B C61B C66B C67B -59.14(19) .
C65B C66B C67B C68B -60.0(2) .
C61B C66B C67B C68B 59.6(2) .
C66B C67B C68B C69B 59.9(2) .
C66B C67B C68B C62B -60.1(2) .
C60B C62B C68B C69B -59.96(19) .
C60B C62B C68B C67B 60.21(19) .
C67B C68B C69B C64B -59.57(19) .
C62B C68B C69B C64B 60.5(2) .
C65B C64B C69B C68B 59.60(19) .
C63B C64B C69B C68B -60.53(19) .
C2S' O1S C2S C3S -175.1(4) 2_545
C2S' O1S C2S C3S 4.9(4) .
C2S O1S C2S' C3S' -2.4(3) .
C2S O1S C2S' C3S' 177.6(3) 2_545
